data_7105913
loop_
_publ_author_name
'Seiji Shirakawa'
'Kun Liu'
'Hironobu Ito'
'Keiji Maruoka'

_publ_section_title
;
 Catalytic asymmetric synthesis of 1,1-disubstituted
 tetrahydro-b-carbolines by phase-transfer catalyzed alkylations
;
_journal_name_full Chem.Commun.
_journal_page_first 1515
_journal_paper_doi 10.1039/c0cc04447d
_journal_volume 47
_journal_year 2011
_chemical_formula_moiety 'C33 H26 Br N3 O2 '
_chemical_formula_sum 'C33 H26 Br N3 O2'
_chemical_formula_weight 576.49
_space_group_IT_number 4
_symmetry_cell_setting monoclinic
_symmetry_Int_Tables_number 4
_symmetry_space_group_name_Hall 'P 2yb'
_symmetry_space_group_name_H-M 'P 1 21 1'
_cell_angle_alpha 90.0000
_cell_angle_beta 91.2195(11)
_cell_angle_gamma 90.0000
_cell_formula_units_Z 4
_cell_length_a 10.73100(19)
_cell_length_b 21.0995(4)
_cell_length_c 11.9876(3)
_cell_measurement_reflns_used 20483
_cell_measurement_temperature 123.1
_cell_measurement_theta_max 68.2
_cell_measurement_theta_min 3.7
_cell_volume 2713.60(10)
_computing_cell_refinement PROCESS-AUTO
_computing_data_collection PROCESS-AUTO
_computing_data_reduction CrystalStructure
_computing_publication_material 'CrystalStructure 3.8'
_computing_structure_refinement SHELXL
_computing_structure_solution SIR97
_diffrn_detector_area_resol_mean 5.00
_diffrn_measured_fraction_theta_full 0.997
_diffrn_measured_fraction_theta_max 0.997
_diffrn_measurement_device_type 'Rigaku RAXIS-RAPID'
_diffrn_measurement_method \w
_diffrn_radiation_type 'Cu K\a'
_diffrn_radiation_wavelength 1.54187
_diffrn_reflns_av_R_equivalents 0.063
_diffrn_reflns_limit_h_max 12
_diffrn_reflns_limit_h_min -12
_diffrn_reflns_limit_k_max 25
_diffrn_reflns_limit_k_min -25
_diffrn_reflns_limit_l_max 14
_diffrn_reflns_limit_l_min -14
_diffrn_reflns_number 27742
_diffrn_reflns_theta_full 68.22
_diffrn_reflns_theta_max 68.22
_exptl_absorpt_coefficient_mu 2.347
_exptl_absorpt_correction_T_max 0.625
_exptl_absorpt_correction_T_min 0.496
_exptl_absorpt_correction_type multi-scan
_exptl_absorpt_process_details
;
Higashi, T. (1995). Program for Absorption Correction.
Rigaku Corporation, Tokyo, Japan.
;
_exptl_crystal_colour colorless
_exptl_crystal_density_diffrn 1.411
_exptl_crystal_density_method 'not measured'
_exptl_crystal_description block
_exptl_crystal_F_000 1184.00
_exptl_crystal_size_max 0.30
_exptl_crystal_size_mid 0.30
_exptl_crystal_size_min 0.20
_refine_diff_density_max 0.69
_refine_diff_density_min -0.98
_refine_ls_abs_structure_details 'Flack, H. D. (1983), Acta Cryst. A39, 876-881. 4467 Friedel Pairs'
_refine_ls_abs_structure_Flack -0.01(3)
_refine_ls_extinction_method none
_refine_ls_goodness_of_fit_ref 1.111
_refine_ls_hydrogen_treatment refall
_refine_ls_number_parameters 704
_refine_ls_number_reflns 9568
_refine_ls_R_factor_gt 0.0686
_refine_ls_shift/su_max 0.0000
_refine_ls_structure_factor_coef Fsqd
_refine_ls_weighting_details 'w = 1/[\s^2^(Fo^2^)+(0.0662P)^2^+7.9959P] where P=(Fo^2^+2Fc^2^)/3'
_refine_ls_weighting_scheme calc
_refine_ls_wR_factor_ref 0.2107
_reflns_number_gt 5849
_reflns_number_total 9568
_reflns_threshold_expression F^2^>2.0\s(F^2^)
_cod_data_source_file C0CC04447D.TXT
_cod_data_source_block '_0628-1'
_cod_original_cell_volume 2713.60(9)
_cod_original_formula_sum 'C33 H26 Br N3 O2 '
_cod_database_code 7105913

loop_
_symmetry_equiv_pos_site_id
_symmetry_equiv_pos_as_xyz
1 +X,+Y,+Z
2 -X,1/2+Y,-Z

loop_
_atom_site_label
_atom_site_type_symbol
_atom_site_fract_x
_atom_site_fract_y
_atom_site_fract_z
_atom_site_U_iso_or_equiv
_atom_site_adp_type
_atom_site_occupancy
_atom_site_symmetry_multiplicity
_atom_site_calc_flag
_atom_site_refinement_flags
_atom_site_disorder_assembly
_atom_site_disorder_group
Br(1) Br 0.21052(10) 0.39076(5) 0.72653(10) 0.0619(3) Uani 1.00 1 d . . .
Br(2) Br 0.71580(10) 0.71809(6) -0.29670(10) 0.0676(3) Uani 1.00 1 d . . .
O(1) O 0.8875(5) 0.5947(2) 0.2873(5) 0.0471(15) Uani 1.00 1 d . . .
O(3) O 0.4285(5) 0.4685(2) 0.1992(5) 0.0445(14) Uani 1.00 1 d . . .
O(4) O 0.3440(5) 0.3697(2) 0.1737(5) 0.0455(15) Uani 1.00 1 d . . .
O(5) O 0.7879(5) 0.6909(2) 0.2895(5) 0.0430(14) Uani 1.00 1 d . . .
N(1) N 1.3006(6) 0.6681(3) 0.0964(6) 0.0412(17) Uani 1.00 1 d . . .
N(2) N 1.1825(8) 0.5807(4) 0.3421(8) 0.064(2) Uani 1.00 1 d . . .
N(3) N 0.8563(5) 0.3904(3) 0.3819(5) 0.0366(14) Uani 1.00 1 d . . .
N(4) N 0.7405(7) 0.4759(4) 0.1209(7) 0.052(2) Uani 1.00 1 d . . .
N(8) N 0.5361(6) 0.3782(3) 0.2492(6) 0.0391(16) Uani 1.00 1 d . . .
N(9) N 0.9785(6) 0.6843(3) 0.2151(6) 0.0393(17) Uani 1.00 1 d . . .
C(1) C 1.3723(7) 0.7221(4) 0.0821(7) 0.0414(19) Uani 1.00 1 d . . .
C(2) C 0.4367(7) 0.4106(4) 0.2059(7) 0.039(2) Uani 1.00 1 d . . .
C(3) C 0.9090(8) 0.4538(3) 0.3956(7) 0.041(2) Uani 1.00 1 d . . .
C(13) C 1.0357(7) 0.3314(4) 0.4712(7) 0.042(2) Uani 1.00 1 d . . .
C(14) C 0.8359(7) 0.2836(4) 0.4087(7) 0.0395(19) Uani 1.00 1 d . . .
C(15) C 0.9424(8) 0.6999(4) -0.1703(8) 0.051(2) Uani 1.00 1 d . . .
C(16) C 0.0078(9) 0.4265(5) 0.0259(8) 0.052(2) Uani 1.00 1 d . . .
C(17) C 0.8844(9) 0.6540(4) 0.2652(7) 0.046(2) Uani 1.00 1 d . . .
C(19) C 1.1892(8) 0.6890(4) 0.1420(7) 0.041(2) Uani 1.00 1 d . . .
C(20) C 1.3062(8) 0.7760(4) 0.1157(8) 0.044(2) Uani 1.00 1 d . . .
C(22) C 0.5043(7) 0.4441(4) 0.4577(7) 0.0399(19) Uani 1.00 1 d . . .
C(23) C 0.6855(8) 0.6680(4) 0.3524(7) 0.045(2) Uani 1.00 1 d . . .
C(24) C 0.5604(9) 0.3102(4) 0.2151(8) 0.045(2) Uani 1.00 1 d . . .
C(25) C 0.3881(8) 0.4727(4) 0.4609(8) 0.046(2) Uani 1.00 1 d . . .
C(26) C 0.9782(8) 0.5338(4) 0.5373(8) 0.046(2) Uani 1.00 1 d . . .
C(28) C 0.5290(8) 0.3936(5) 0.5367(7) 0.049(2) Uani 1.00 1 d . . .
C(29) C 0.9920(8) 0.2168(5) 0.4927(7) 0.046(2) Uani 1.00 1 d . . .
C(30) C 0.6984(8) 0.6276(4) 0.4440(7) 0.046(2) Uani 1.00 1 d . . .
C(31) C 0.4408(9) 0.3774(4) 0.6141(8) 0.056(2) Uani 1.00 1 d . . .
C(32) C 0.6964(8) 0.4501(4) 0.1965(7) 0.044(2) Uani 1.00 1 d . . .
C(33) C 0.1260(8) 0.3716(4) 0.1703(8) 0.045(2) Uani 1.00 1 d . . .
C(34) C 1.0125(8) 0.6729(4) -0.0858(7) 0.042(2) Uani 1.00 1 d . . .
C(35) C 0.3256(9) 0.4096(4) 0.6153(9) 0.056(2) Uani 1.00 1 d . . .
C(36) C 0.2979(8) 0.4566(4) 0.5368(8) 0.052(2) Uani 1.00 1 d . . .
C(37) C 1.3957(8) 0.5830(4) -0.0176(8) 0.047(2) Uani 1.00 1 d . . .
C(38) C 0.7234(7) 0.3079(4) 0.3558(7) 0.041(2) Uani 1.00 1 d . . .
C(39) C 0.9169(8) 0.3363(4) 0.4239(7) 0.043(2) Uani 1.00 1 d . . .
C(40) C 1.4990(8) 0.5438(4) -0.0242(8) 0.049(2) Uani 1.00 1 d . . .
C(41) C 0.6022(8) 0.4664(4) 0.3795(7) 0.045(2) Uani 1.00 1 d . . .
C(42) C 1.1874(9) 0.7535(4) 0.1533(8) 0.047(2) Uani 1.00 1 d . . .
C(43) C 0.7388(7) 0.3713(3) 0.3409(7) 0.0377(19) Uani 1.00 1 d . . .
C(44) C 0.9611(9) 0.7492(4) 0.1763(9) 0.051(2) Uani 1.00 1 d . . .
C(45) C 0.6430(7) 0.4165(4) 0.2930(7) 0.0370(19) Uani 1.00 1 d . . .
C(46) C 1.0839(8) 0.6447(4) 0.1757(7) 0.043(2) Uani 1.00 1 d . . .
C(47) C 0.9145(7) 0.4768(4) 0.5145(7) 0.0372(19) Uani 1.00 1 d . . .
C(48) C 0.1171(8) 0.4481(4) -0.0159(7) 0.047(2) Uani 1.00 1 d . . .
C(49) C 0.8124(9) 0.6859(4) -0.1785(9) 0.058(2) Uani 1.00 1 d . . .
C(50) C 0.2313(8) 0.4317(4) 0.0311(7) 0.048(2) Uani 1.00 1 d . . .
C(51) C 0.8604(9) 0.4696(4) 0.7084(8) 0.052(2) Uani 1.00 1 d . . .
C(52) C 0.8752(8) 0.2235(4) 0.4455(7) 0.047(2) Uani 1.00 1 d . . .
C(53) C 1.1331(8) 0.6083(4) 0.2706(8) 0.046(2) Uani 1.00 1 d . . .
C(54) C 0.9615(8) 0.6309(4) -0.0095(8) 0.047(2) Uani 1.00 1 d . . .
C(55) C 1.0409(9) 0.5993(4) 0.0794(8) 0.052(2) Uani 1.00 1 d . . .
C(56) C 1.5364(9) 0.5200(5) -0.1259(9) 0.057(2) Uani 1.00 1 d . . .
C(57) C 0.6107(8) 0.2732(4) 0.3129(8) 0.045(2) Uani 1.00 1 d . . .
C(58) C 0.2340(6) 0.3924(4) 0.1253(7) 0.0402(18) Uani 1.00 1 d . . .
C(59) C 1.3610(9) 0.8358(5) 0.1107(8) 0.055(2) Uani 1.00 1 d . . .
C(60) C 0.0123(8) 0.3879(5) 0.1207(8) 0.054(2) Uani 1.00 1 d . . .
C(61) C 1.0706(9) 0.2720(4) 0.5063(8) 0.053(2) Uani 1.00 1 d . . .
C(62) C 0.5914(10) 0.6138(4) 0.5002(9) 0.055(2) Uani 1.00 1 d . . .
C(63) C 0.9825(9) 0.5574(4) 0.6478(8) 0.052(2) Uani 1.00 1 d . . .
C(64) C 1.3563(9) 0.6055(4) 0.0982(8) 0.050(2) Uani 1.00 1 d . . .
C(65) C 1.0791(8) 0.7890(4) 0.1976(9) 0.049(2) Uani 1.00 1 d . . .
C(66) C 0.8352(8) 0.6191(4) -0.0198(9) 0.053(2) Uani 1.00 1 d . . .
C(67) C 0.7606(9) 0.6456(4) -0.1016(9) 0.053(2) Uani 1.00 1 d . . .
C(68) C 0.4787(11) 0.6388(5) 0.4680(9) 0.064(3) Uani 1.00 1 d . . .
C(69) C 1.4694(9) 0.5306(4) -0.2191(10) 0.061(2) Uani 1.00 1 d . . .
C(70) C 0.9233(9) 0.5264(4) 0.7304(9) 0.053(2) Uani 1.00 1 d . . .
C(71) C 1.4832(9) 0.8396(5) 0.0768(8) 0.056(2) Uani 1.00 1 d . . .
C(72) C 1.4959(9) 0.7255(5) 0.0474(7) 0.052(2) Uani 1.00 1 d . . .
C(73) C 0.4679(9) 0.6799(5) 0.3780(9) 0.058(2) Uani 1.00 1 d . . .
C(74) C 1.5497(9) 0.7862(5) 0.0466(8) 0.058(2) Uani 1.00 1 d . . .
C(75) C 0.8549(8) 0.4464(4) 0.5996(7) 0.047(2) Uani 1.00 1 d . . .
C(76) C 1.3261(10) 0.5924(5) -0.1156(9) 0.067(3) Uani 1.00 1 d . . .
C(77) C 0.5733(9) 0.6954(5) 0.3203(8) 0.056(2) Uani 1.00 1 d . . .
C(78) C 1.3633(12) 0.5684(6) -0.2156(10) 0.077(3) Uani 1.00 1 d . . .
H(1) H 1.0895 0.3670 0.4788 0.050 Uiso 1.00 1 c R . .
H(2) H 1.0209 0.1762 0.5162 0.055 Uiso 1.00 1 c R . .
H(3) H 0.8215 0.1879 0.4378 0.056 Uiso 1.00 1 c R . .
H(4) H 1.1503 0.2669 0.5413 0.063 Uiso 1.00 1 c R . .
H(5) H 1.0178 0.5563 0.4792 0.055 Uiso 1.00 1 c R . .
H(6) H 0.8218 0.4470 0.7669 0.063 Uiso 1.00 1 c R . .
H(7) H 1.0272 0.5952 0.6643 0.063 Uiso 1.00 1 c R . .
H(8) H 0.9246 0.5435 0.8037 0.064 Uiso 1.00 1 c R . .
H(9) H 0.8090 0.4088 0.5839 0.056 Uiso 1.00 1 c R . .
H(10) H -0.0697 0.4375 -0.0087 0.062 Uiso 1.00 1 c R . .
H(11) H 0.1284 0.3459 0.2355 0.054 Uiso 1.00 1 c R . .
H(12) H 0.1147 0.4753 -0.0791 0.056 Uiso 1.00 1 c R . .
H(13) H 0.3065 0.4467 0.0001 0.058 Uiso 1.00 1 c R . .
H(14) H -0.0630 0.3727 0.1514 0.065 Uiso 1.00 1 c R . .
H(15) H 0.3694 0.5051 0.4081 0.055 Uiso 1.00 1 c R . .
H(16) H 0.6060 0.3715 0.5353 0.059 Uiso 1.00 1 c R . .
H(17) H 0.4578 0.3445 0.6665 0.067 Uiso 1.00 1 c R . .
H(18) H 0.2191 0.4771 0.5355 0.062 Uiso 1.00 1 c R . .
H(19) H 1.5447 0.5331 0.0419 0.059 Uiso 1.00 1 c R . .
H(20) H 1.6109 0.4958 -0.1293 0.068 Uiso 1.00 1 c R . .
H(21) H 1.4941 0.5124 -0.2877 0.073 Uiso 1.00 1 c R . .
H(22) H 1.2508 0.6159 -0.1130 0.081 Uiso 1.00 1 c R . .
H(23) H 1.3171 0.5776 -0.2821 0.092 Uiso 1.00 1 c R . .
H(24) H 0.9798 0.7275 -0.2224 0.061 Uiso 1.00 1 c R . .
H(25) H 1.0985 0.6831 -0.0792 0.051 Uiso 1.00 1 c R . .
H(26) H 0.7981 0.5913 0.0323 0.064 Uiso 1.00 1 c R . .
H(27) H 0.6740 0.6363 -0.1053 0.063 Uiso 1.00 1 c R . .
H(28) H 1.3158 0.8728 0.1300 0.066 Uiso 1.00 1 c R . .
H(29) H 1.5226 0.8799 0.0742 0.067 Uiso 1.00 1 c R . .
H(30) H 1.5408 0.6889 0.0255 0.063 Uiso 1.00 1 c R . .
H(31) H 1.6338 0.7908 0.0248 0.069 Uiso 1.00 1 c R . .
H(32) H 0.7769 0.6105 0.4664 0.055 Uiso 1.00 1 c R . .
H(33) H 0.5958 0.5863 0.5629 0.066 Uiso 1.00 1 c R . .
H(34) H 0.4063 0.6278 0.5080 0.076 Uiso 1.00 1 c R . .
H(35) H 0.3891 0.6971 0.3566 0.070 Uiso 1.00 1 c R . .
H(36) H 0.5689 0.7243 0.2596 0.068 Uiso 1.00 1 c R . .
H(37) H 0.8904 0.7687 0.2155 0.061 Uiso 1.00 1 c R . .
H(38) H 0.9405 0.7490 0.0954 0.061 Uiso 1.00 1 c R . .
H(39) H 1.0710 0.8306 0.1598 0.059 Uiso 1.00 1 c R . .
H(40) H 1.0914 0.7966 0.2787 0.059 Uiso 1.00 1 c R . .
H(41) H 1.2958 0.5749 0.1285 0.060 Uiso 1.00 1 c R . .
H(42) H 1.4304 0.6060 0.1489 0.060 Uiso 1.00 1 c R . .
H(43) H 1.1156 0.5811 0.0443 0.062 Uiso 1.00 1 c R . .
H(44) H 0.9932 0.5638 0.1116 0.062 Uiso 1.00 1 c R . .
H(45) H 0.6764 0.4798 0.4240 0.054 Uiso 1.00 1 c R . .
H(46) H 0.5701 0.5041 0.3390 0.054 Uiso 1.00 1 c R . .
H(47) H 0.4819 0.2906 0.1872 0.054 Uiso 1.00 1 c R . .
H(48) H 0.6212 0.3093 0.1541 0.054 Uiso 1.00 1 c R . .
H(49) H 0.5475 0.2703 0.3716 0.055 Uiso 1.00 1 c R . .
H(50) H 0.6334 0.2298 0.2896 0.055 Uiso 1.00 1 c R . .
H(51) H 0.8584 0.4840 0.3504 0.049 Uiso 1.00 1 c R . .
H(52) H 0.9944 0.4540 0.3660 0.049 Uiso 1.00 1 c R . .

loop_
_atom_site_aniso_label
_atom_site_aniso_U_11
_atom_site_aniso_U_22
_atom_site_aniso_U_33
_atom_site_aniso_U_12
_atom_site_aniso_U_13
_atom_site_aniso_U_23
Br(1) 0.0570(6) 0.0633(7) 0.0662(6) -0.0112(5) 0.0154(5) -0.0028(6)
Br(2) 0.0532(6) 0.0754(8) 0.0736(7) 0.0105(6) -0.0105(5) -0.0115(6)
O(1) 0.055(3) 0.034(3) 0.053(3) 0.003(2) 0.007(3) 0.000(2)
O(3) 0.044(3) 0.031(3) 0.058(3) -0.001(2) 0.003(2) 0.002(2)
O(4) 0.029(3) 0.039(3) 0.068(4) -0.004(2) -0.010(2) 0.002(2)
O(5) 0.038(3) 0.028(3) 0.063(4) 0.005(2) 0.007(2) -0.001(2)
N(1) 0.044(4) 0.028(3) 0.053(4) 0.005(3) 0.005(3) 0.003(3)
N(2) 0.053(5) 0.063(5) 0.076(6) 0.019(4) 0.013(4) 0.015(4)
N(3) 0.035(3) 0.019(3) 0.056(4) 0.000(3) -0.001(2) -0.000(3)
N(4) 0.040(4) 0.054(5) 0.061(5) 0.010(3) -0.001(3) 0.007(4)
N(8) 0.036(3) 0.026(3) 0.055(4) -0.003(2) -0.001(3) -0.002(3)
N(9) 0.041(4) 0.020(3) 0.057(4) 0.005(3) 0.007(3) 0.005(3)
C(1) 0.045(4) 0.032(4) 0.047(4) -0.003(4) 0.005(3) -0.007(4)
C(2) 0.035(4) 0.045(5) 0.038(4) 0.002(3) -0.004(3) 0.002(3)
C(3) 0.034(4) 0.033(4) 0.055(5) -0.007(3) 0.006(4) 0.000(4)
C(13) 0.029(4) 0.035(4) 0.061(5) 0.005(3) -0.004(3) 0.007(4)
C(14) 0.035(4) 0.027(4) 0.057(5) -0.002(3) 0.001(3) -0.003(3)
C(15) 0.040(5) 0.059(6) 0.055(5) 0.003(4) 0.012(4) -0.009(4)
C(16) 0.036(5) 0.061(6) 0.057(6) 0.010(4) -0.001(4) -0.006(5)
C(17) 0.053(5) 0.035(5) 0.048(5) 0.006(4) -0.000(4) -0.003(4)
C(19) 0.040(5) 0.032(4) 0.051(5) 0.007(3) 0.013(4) 0.007(3)
C(20) 0.042(5) 0.031(4) 0.060(5) 0.001(3) 0.008(4) 0.002(4)
C(22) 0.039(4) 0.040(4) 0.041(4) 0.006(3) 0.000(3) 0.006(3)
C(23) 0.035(5) 0.051(5) 0.048(5) -0.011(4) 0.004(4) -0.001(4)
C(24) 0.049(5) 0.029(4) 0.055(5) 0.009(4) -0.006(4) -0.001(4)
C(25) 0.044(5) 0.034(4) 0.061(5) 0.002(4) 0.006(4) 0.006(4)
C(26) 0.043(5) 0.035(4) 0.059(6) -0.006(4) -0.009(4) 0.002(4)
C(28) 0.045(5) 0.053(5) 0.050(5) -0.008(5) 0.003(4) 0.003(5)
C(29) 0.045(4) 0.036(4) 0.057(5) 0.006(4) -0.001(4) -0.001(4)
C(30) 0.040(5) 0.046(5) 0.053(5) -0.001(4) -0.000(4) 0.008(4)
C(31) 0.057(6) 0.050(6) 0.060(6) -0.002(4) -0.000(4) 0.008(4)
C(32) 0.038(4) 0.049(5) 0.046(5) -0.001(4) 0.009(4) 0.015(4)
C(33) 0.037(4) 0.042(5) 0.055(5) -0.003(3) -0.006(4) -0.001(4)
C(34) 0.039(5) 0.040(5) 0.048(5) 0.005(4) 0.002(4) 0.001(4)
C(35) 0.048(5) 0.042(5) 0.077(7) -0.009(4) -0.007(5) 0.004(5)
C(36) 0.029(4) 0.059(6) 0.068(6) -0.002(4) 0.006(4) -0.014(5)
C(37) 0.047(5) 0.038(5) 0.058(6) 0.008(4) 0.007(4) -0.001(4)
C(38) 0.032(4) 0.031(4) 0.059(5) 0.002(3) -0.003(4) 0.004(4)
C(39) 0.041(5) 0.039(4) 0.048(5) -0.002(4) -0.001(4) -0.001(4)
C(40) 0.039(4) 0.047(5) 0.062(6) 0.006(4) 0.015(4) 0.002(4)
C(41) 0.043(5) 0.044(5) 0.049(5) 0.009(4) 0.009(4) 0.000(4)
C(42) 0.044(5) 0.046(5) 0.052(5) -0.001(4) 0.005(4) -0.006(4)
C(43) 0.036(4) 0.028(4) 0.050(5) 0.004(3) -0.004(3) 0.005(3)
C(44) 0.059(6) 0.023(4) 0.071(6) 0.004(4) 0.012(5) 0.009(4)
C(45) 0.025(4) 0.037(4) 0.049(5) 0.006(3) 0.001(3) 0.003(3)
C(46) 0.039(4) 0.043(5) 0.046(5) 0.008(4) 0.002(3) 0.001(4)
C(47) 0.033(4) 0.033(4) 0.045(4) 0.001(3) 0.002(3) -0.007(3)
C(48) 0.041(5) 0.060(6) 0.039(4) 0.019(4) -0.007(4) -0.006(4)
C(49) 0.050(6) 0.048(5) 0.075(7) -0.007(4) 0.002(5) -0.022(5)
C(50) 0.037(5) 0.053(5) 0.054(5) 0.003(4) -0.001(4) 0.006(4)
C(51) 0.060(6) 0.050(5) 0.048(5) -0.003(4) 0.011(4) -0.002(4)
C(52) 0.043(5) 0.040(5) 0.058(5) 0.009(4) -0.001(4) -0.005(4)
C(53) 0.043(5) 0.037(5) 0.057(5) 0.012(4) 0.009(4) 0.009(4)
C(54) 0.049(5) 0.042(5) 0.051(5) 0.002(4) 0.014(4) -0.004(4)
C(55) 0.060(6) 0.039(5) 0.056(6) -0.001(4) 0.004(4) -0.003(4)
C(56) 0.045(5) 0.054(6) 0.072(7) -0.001(4) 0.020(5) -0.004(5)
C(57) 0.041(5) 0.030(4) 0.064(6) 0.001(3) -0.018(4) 0.001(4)
C(58) 0.028(4) 0.034(4) 0.058(5) 0.000(3) -0.009(3) 0.000(4)
C(59) 0.057(6) 0.046(5) 0.063(6) -0.001(5) 0.010(5) -0.010(5)
C(60) 0.038(4) 0.066(6) 0.059(5) -0.010(5) 0.007(4) -0.002(5)
C(61) 0.044(5) 0.045(5) 0.068(6) 0.013(4) -0.013(4) 0.003(4)
C(62) 0.058(6) 0.046(5) 0.060(6) -0.006(4) 0.008(5) -0.003(4)
C(63) 0.059(6) 0.043(5) 0.055(6) -0.007(4) -0.003(4) -0.007(4)
C(64) 0.063(6) 0.033(4) 0.055(5) 0.018(4) 0.010(4) 0.013(4)
C(65) 0.050(5) 0.023(4) 0.076(6) 0.004(4) 0.011(4) 0.004(4)
C(66) 0.043(5) 0.052(6) 0.065(6) -0.014(4) 0.018(4) -0.019(5)
C(67) 0.038(5) 0.049(5) 0.072(6) -0.009(4) 0.009(4) -0.001(5)
C(68) 0.064(7) 0.050(6) 0.078(8) -0.008(5) 0.029(6) -0.020(6)
C(69) 0.054(6) 0.049(6) 0.079(7) -0.013(5) 0.019(5) -0.022(5)
C(70) 0.065(6) 0.030(4) 0.065(6) 0.005(4) 0.004(5) -0.002(4)
C(71) 0.054(6) 0.047(5) 0.066(6) -0.008(5) 0.009(5) -0.001(5)
C(72) 0.057(5) 0.049(5) 0.051(5) 0.003(5) 0.005(4) -0.000(5)
C(73) 0.051(6) 0.061(6) 0.063(6) 0.002(5) 0.001(5) -0.009(5)
C(74) 0.049(5) 0.074(7) 0.050(5) 0.003(5) -0.006(4) 0.002(5)
C(75) 0.041(5) 0.046(5) 0.054(5) -0.008(4) 0.002(4) -0.005(4)
C(76) 0.054(6) 0.084(8) 0.064(7) 0.027(6) 0.002(5) -0.007(6)
C(77) 0.047(5) 0.070(7) 0.052(5) -0.007(4) 0.002(4) -0.003(5)
C(78) 0.083(8) 0.088(9) 0.060(7) 0.029(7) 0.004(6) -0.013(6)

loop_
_atom_type_symbol
_atom_type_description
_atom_type_scat_dispersion_real
_atom_type_scat_dispersion_imag
_atom_type_scat_source
C C 0.018 0.009
;
International Tables for Crystallography
(1992, Vol. C, Tables 4.2.6.8 and 6.1.1.4)
;
H H 0.000 0.000
;
International Tables for Crystallography
(1992, Vol. C, Table 6.1.1.4)
;
Br Br -0.676 1.280
;
International Tables for Crystallography
(1992, Vol. C, Tables 4.2.6.8 and 6.1.1.4)
;
N N 0.031 0.018
;
International Tables for Crystallography
(1992, Vol. C, Tables 4.2.6.8 and 6.1.1.4)
;
O O 0.049 0.032
;
International Tables for Crystallography
(1992, Vol. C, Tables 4.2.6.8 and 6.1.1.4)
;

loop_
_geom_angle_atom_site_label_1
_geom_angle_atom_site_label_2
_geom_angle_atom_site_label_3
_geom_angle
_geom_angle_publ_flag
_geom_angle_site_symmetry_1
_geom_angle_site_symmetry_2
_geom_angle_site_symmetry_3
C(2) O(4) C(58) 120.4(6) yes . . .
C(17) O(5) C(23) 121.8(6) yes . . .
C(1) N(1) C(19) 105.7(6) yes . . .
C(1) N(1) C(64) 121.3(7) yes . . .
C(19) N(1) C(64) 129.7(7) yes . . .
C(3) N(3) C(39) 122.0(6) yes . . .
C(3) N(3) C(43) 130.2(6) yes . . .
C(39) N(3) C(43) 107.4(6) yes . . .
C(2) N(8) C(24) 120.8(7) yes . . .
C(2) N(8) C(45) 116.9(6) yes . . .
C(24) N(8) C(45) 118.2(6) yes . . .
C(17) N(9) C(44) 119.8(7) yes . . .
C(17) N(9) C(46) 117.1(6) yes . . .
C(44) N(9) C(46) 121.2(7) yes . . .
N(1) C(1) C(20) 110.2(7) yes . . .
N(1) C(1) C(72) 127.6(8) yes . . .
C(20) C(1) C(72) 122.1(8) yes . . .
O(3) C(2) O(4) 124.1(7) yes . . .
O(3) C(2) N(8) 125.5(7) yes . . .
O(4) C(2) N(8) 110.4(7) yes . . .
N(3) C(3) C(47) 114.2(7) yes . . .
C(39) C(13) C(61) 115.9(8) yes . . .
C(38) C(14) C(39) 106.3(7) yes . . .
C(38) C(14) C(52) 134.5(7) yes . . .
C(39) C(14) C(52) 119.2(7) yes . . .
C(34) C(15) C(49) 118.9(9) yes . . .
C(48) C(16) C(60) 118.6(8) yes . . .
O(1) C(17) O(5) 123.0(8) yes . . .
O(1) C(17) N(9) 122.7(8) yes . . .
O(5) C(17) N(9) 114.3(7) yes . . .
N(1) C(19) C(42) 111.5(7) yes . . .
N(1) C(19) C(46) 123.7(7) yes . . .
C(42) C(19) C(46) 124.8(8) yes . . .
C(1) C(20) C(42) 106.2(7) yes . . .
C(1) C(20) C(59) 120.3(8) yes . . .
C(42) C(20) C(59) 133.4(8) yes . . .
C(25) C(22) C(28) 117.0(8) yes . . .
C(25) C(22) C(41) 121.5(8) yes . . .
C(28) C(22) C(41) 121.4(7) yes . . .
O(5) C(23) C(30) 123.8(7) yes . . .
O(5) C(23) C(77) 112.7(8) yes . . .
C(30) C(23) C(77) 123.1(8) yes . . .
N(8) C(24) C(57) 110.1(7) yes . . .
C(22) C(25) C(36) 123.6(8) yes . . .
C(47) C(26) C(63) 119.2(8) yes . . .
C(22) C(28) C(31) 120.2(8) yes . . .
C(52) C(29) C(61) 119.3(9) yes . . .
C(23) C(30) C(62) 116.4(8) yes . . .
C(28) C(31) C(35) 120.0(9) yes . . .
N(4) C(32) C(45) 178.7(9) yes . . .
C(58) C(33) C(60) 119.8(8) yes . . .
C(15) C(34) C(54) 122.2(8) yes . . .
Br(1) C(35) C(31) 119.7(7) yes . . .
Br(1) C(35) C(36) 119.6(7) yes . . .
C(31) C(35) C(36) 120.7(9) yes . . .
C(25) C(36) C(35) 118.4(8) yes . . .
C(40) C(37) C(64) 118.2(8) yes . . .
C(40) C(37) C(76) 116.8(9) yes . . .
C(64) C(37) C(76) 124.5(8) yes . . .
C(14) C(38) C(43) 107.7(7) yes . . .
C(14) C(38) C(57) 129.7(7) yes . . .
C(43) C(38) C(57) 122.4(7) yes . . .
N(3) C(39) C(13) 128.5(8) yes . . .
N(3) C(39) C(14) 108.3(7) yes . . .
C(13) C(39) C(14) 123.2(8) yes . . .
C(37) C(40) C(56) 120.9(9) yes . . .
C(22) C(41) C(45) 114.6(7) yes . . .
C(19) C(42) C(20) 106.4(8) yes . . .
C(19) C(42) C(65) 123.2(8) yes . . .
C(20) C(42) C(65) 130.4(8) yes . . .
N(3) C(43) C(38) 110.3(7) yes . . .
N(3) C(43) C(45) 123.6(6) yes . . .
C(38) C(43) C(45) 126.1(7) yes . . .
N(9) C(44) C(65) 111.2(7) yes . . .
N(8) C(45) C(32) 106.9(6) yes . . .
N(8) C(45) C(41) 112.3(6) yes . . .
N(8) C(45) C(43) 107.8(6) yes . . .
C(32) C(45) C(41) 108.5(7) yes . . .
C(32) C(45) C(43) 109.2(6) yes . . .
C(41) C(45) C(43) 112.1(7) yes . . .
N(9) C(46) C(19) 108.1(7) yes . . .
N(9) C(46) C(53) 108.2(7) yes . . .
N(9) C(46) C(55) 111.3(7) yes . . .
C(19) C(46) C(53) 105.7(7) yes . . .
C(19) C(46) C(55) 112.8(7) yes . . .
C(53) C(46) C(55) 110.5(7) yes . . .
C(3) C(47) C(26) 118.0(7) yes . . .
C(3) C(47) C(75) 122.8(7) yes . . .
C(26) C(47) C(75) 119.1(8) yes . . .
C(16) C(48) C(50) 121.9(8) yes . . .
Br(2) C(49) C(15) 120.2(7) yes . . .
Br(2) C(49) C(67) 120.4(7) yes . . .
C(15) C(49) C(67) 119.3(9) yes . . .
C(48) C(50) C(58) 118.7(8) yes . . .
C(70) C(51) C(75) 119.3(9) yes . . .
C(14) C(52) C(29) 119.3(8) yes . . .
N(2) C(53) C(46) 173.9(10) yes . . .
C(34) C(54) C(55) 121.5(8) yes . . .
C(34) C(54) C(66) 117.0(8) yes . . .
C(55) C(54) C(66) 121.5(8) yes . . .
C(46) C(55) C(54) 113.9(7) yes . . .
C(40) C(56) C(69) 121.0(9) yes . . .
C(24) C(57) C(38) 106.8(7) yes . . .
O(4) C(58) C(33) 116.5(7) yes . . .
O(4) C(58) C(50) 123.0(7) yes . . .
C(33) C(58) C(50) 120.5(7) yes . . .
C(20) C(59) C(71) 117.9(9) yes . . .
C(16) C(60) C(33) 120.5(8) yes . . .
C(13) C(61) C(29) 123.1(8) yes . . .
C(30) C(62) C(68) 121.6(9) yes . . .
C(26) C(63) C(70) 120.6(9) yes . . .
N(1) C(64) C(37) 113.0(7) yes . . .
C(42) C(65) C(44) 108.2(7) yes . . .
C(54) C(66) C(67) 123.2(9) yes . . .
C(49) C(67) C(66) 119.4(9) yes . . .
C(62) C(68) C(73) 121.3(10) yes . . .
C(56) C(69) C(78) 119.8(11) yes . . .
C(51) C(70) C(63) 120.5(9) yes . . .
C(59) C(71) C(74) 121.7(9) yes . . .
C(1) C(72) C(74) 116.2(9) yes . . .
C(68) C(73) C(77) 118.9(10) yes . . .
C(71) C(74) C(72) 121.7(9) yes . . .
C(47) C(75) C(51) 121.3(8) yes . . .
C(37) C(76) C(78) 121.7(10) yes . . .
C(23) C(77) C(73) 118.7(9) yes . . .
C(69) C(78) C(76) 119.5(11) yes . . .
N(3) C(3) H(51) 108.7 no . . .
N(3) C(3) H(52) 108.7 no . . .
C(47) C(3) H(51) 108.7 no . . .
C(47) C(3) H(52) 108.7 no . . .
H(51) C(3) H(52) 107.6 no . . .
C(39) C(13) H(1) 122.1 no . . .
C(61) C(13) H(1) 122.1 no . . .
C(34) C(15) H(24) 120.5 no . . .
C(49) C(15) H(24) 120.5 no . . .
C(48) C(16) H(10) 120.7 no . . .
C(60) C(16) H(10) 120.7 no . . .
N(8) C(24) H(47) 109.7 no . . .
N(8) C(24) H(48) 109.6 no . . .
C(57) C(24) H(47) 109.6 no . . .
C(57) C(24) H(48) 109.6 no . . .
H(47) C(24) H(48) 108.2 no . . .
C(22) C(25) H(15) 118.2 no . . .
C(36) C(25) H(15) 118.2 no . . .
C(47) C(26) H(5) 120.4 no . . .
C(63) C(26) H(5) 120.4 no . . .
C(22) C(28) H(16) 119.9 no . . .
C(31) C(28) H(16) 119.9 no . . .
C(52) C(29) H(2) 120.4 no . . .
C(61) C(29) H(2) 120.4 no . . .
C(23) C(30) H(32) 121.8 no . . .
C(62) C(30) H(32) 121.8 no . . .
C(28) C(31) H(17) 120.0 no . . .
C(35) C(31) H(17) 120.0 no . . .
C(58) C(33) H(11) 120.1 no . . .
C(60) C(33) H(11) 120.1 no . . .
C(15) C(34) H(25) 118.9 no . . .
C(54) C(34) H(25) 118.9 no . . .
C(25) C(36) H(18) 120.8 no . . .
C(35) C(36) H(18) 120.8 no . . .
C(37) C(40) H(19) 119.6 no . . .
C(56) C(40) H(19) 119.6 no . . .
C(22) C(41) H(45) 108.6 no . . .
C(22) C(41) H(46) 108.6 no . . .
C(45) C(41) H(45) 108.6 no . . .
C(45) C(41) H(46) 108.6 no . . .
H(45) C(41) H(46) 107.6 no . . .
N(9) C(44) H(37) 109.4 no . . .
N(9) C(44) H(38) 109.4 no . . .
C(65) C(44) H(37) 109.4 no . . .
C(65) C(44) H(38) 109.4 no . . .
H(37) C(44) H(38) 108.0 no . . .
C(16) C(48) H(12) 119.1 no . . .
C(50) C(48) H(12) 119.1 no . . .
C(48) C(50) H(13) 120.6 no . . .
C(58) C(50) H(13) 120.6 no . . .
C(70) C(51) H(6) 120.4 no . . .
C(75) C(51) H(6) 120.4 no . . .
C(14) C(52) H(3) 120.4 no . . .
C(29) C(52) H(3) 120.4 no . . .
C(46) C(55) H(43) 108.8 no . . .
C(46) C(55) H(44) 108.8 no . . .
C(54) C(55) H(43) 108.8 no . . .
C(54) C(55) H(44) 108.8 no . . .
H(43) C(55) H(44) 107.7 no . . .
C(40) C(56) H(20) 119.5 no . . .
C(69) C(56) H(20) 119.5 no . . .
C(24) C(57) H(49) 110.4 no . . .
C(24) C(57) H(50) 110.4 no . . .
C(38) C(57) H(49) 110.4 no . . .
C(38) C(57) H(50) 110.4 no . . .
H(49) C(57) H(50) 108.6 no . . .
C(20) C(59) H(28) 121.0 no . . .
C(71) C(59) H(28) 121.0 no . . .
C(16) C(60) H(14) 119.8 no . . .
C(33) C(60) H(14) 119.8 no . . .
C(13) C(61) H(4) 118.4 no . . .
C(29) C(61) H(4) 118.4 no . . .
C(30) C(62) H(33) 119.2 no . . .
C(68) C(62) H(33) 119.2 no . . .
C(26) C(63) H(7) 119.7 no . . .
C(70) C(63) H(7) 119.7 no . . .
N(1) C(64) H(41) 109.0 no . . .
N(1) C(64) H(42) 109.0 no . . .
C(37) C(64) H(41) 109.0 no . . .
C(37) C(64) H(42) 109.0 no . . .
H(41) C(64) H(42) 107.8 no . . .
C(42) C(65) H(39) 110.1 no . . .
C(42) C(65) H(40) 110.1 no . . .
C(44) C(65) H(39) 110.1 no . . .
C(44) C(65) H(40) 110.1 no . . .
H(39) C(65) H(40) 108.4 no . . .
C(54) C(66) H(26) 118.4 no . . .
C(67) C(66) H(26) 118.4 no . . .
C(49) C(67) H(27) 120.3 no . . .
C(66) C(67) H(27) 120.3 no . . .
C(62) C(68) H(34) 119.4 no . . .
C(73) C(68) H(34) 119.4 no . . .
C(56) C(69) H(21) 120.1 no . . .
C(78) C(69) H(21) 120.1 no . . .
C(51) C(70) H(8) 119.8 no . . .
C(63) C(70) H(8) 119.8 no . . .
C(59) C(71) H(29) 119.1 no . . .
C(74) C(71) H(29) 119.1 no . . .
C(1) C(72) H(30) 121.9 no . . .
C(74) C(72) H(30) 121.9 no . . .
C(68) C(73) H(35) 120.5 no . . .
C(77) C(73) H(35) 120.5 no . . .
C(71) C(74) H(31) 119.2 no . . .
C(72) C(74) H(31) 119.1 no . . .
C(47) C(75) H(9) 119.4 no . . .
C(51) C(75) H(9) 119.4 no . . .
C(37) C(76) H(22) 119.1 no . . .
C(78) C(76) H(22) 119.2 no . . .
C(23) C(77) H(36) 120.7 no . . .
C(73) C(77) H(36) 120.7 no . . .
C(69) C(78) H(23) 120.2 no . . .
C(76) C(78) H(23) 120.2 no . . .

loop_
_geom_bond_atom_site_label_1
_geom_bond_atom_site_label_2
_geom_bond_distance
_geom_bond_publ_flag
_geom_bond_site_symmetry_1
_geom_bond_site_symmetry_2
Br(1) C(35) 1.879(10) yes . .
Br(2) C(49) 1.866(10) yes . .
O(1) C(17) 1.279(10) yes . .
O(3) C(2) 1.226(11) yes . .
O(4) C(2) 1.367(10) yes . .
O(4) C(58) 1.389(9) yes . .
O(5) C(17) 1.334(11) yes . .
O(5) C(23) 1.430(10) yes . .
N(1) C(1) 1.388(11) yes . .
N(1) C(19) 1.397(11) yes . .
N(1) C(64) 1.448(11) yes . .
N(2) C(53) 1.156(13) yes . .
N(3) C(3) 1.461(10) yes . .
N(3) C(39) 1.401(11) yes . .
N(3) C(43) 1.402(10) yes . .
N(4) C(32) 1.166(12) yes . .
N(8) C(2) 1.361(10) yes . .
N(8) C(24) 1.515(10) yes . .
N(8) C(45) 1.490(10) yes . .
N(9) C(17) 1.348(11) yes . .
N(9) C(44) 1.458(10) yes . .
N(9) C(46) 1.491(11) yes . .
C(1) C(20) 1.404(12) yes . .
C(1) C(72) 1.400(13) yes . .
C(3) C(47) 1.505(12) yes . .
C(13) C(39) 1.389(12) yes . .
C(13) C(61) 1.372(13) yes . .
C(14) C(38) 1.446(11) yes . .
C(14) C(39) 1.421(12) yes . .
C(14) C(52) 1.404(12) yes . .
C(15) C(34) 1.372(13) yes . .
C(15) C(49) 1.427(13) yes . .
C(16) C(48) 1.363(13) yes . .
C(16) C(60) 1.399(14) yes . .
C(19) C(42) 1.369(13) yes . .
C(19) C(46) 1.527(12) yes . .
C(20) C(42) 1.441(13) yes . .
C(20) C(59) 1.395(13) yes . .
C(22) C(25) 1.387(12) yes . .
C(22) C(28) 1.446(13) yes . .
C(22) C(41) 1.498(12) yes . .
C(23) C(30) 1.396(13) yes . .
C(23) C(77) 1.383(13) yes . .
C(24) C(57) 1.499(13) yes . .
C(25) C(36) 1.384(13) yes . .
C(26) C(47) 1.407(12) yes . .
C(26) C(63) 1.414(13) yes . .
C(28) C(31) 1.382(13) yes . .
C(29) C(52) 1.371(12) yes . .
C(29) C(61) 1.446(13) yes . .
C(30) C(62) 1.375(14) yes . .
C(31) C(35) 1.411(14) yes . .
C(32) C(45) 1.482(12) yes . .
C(33) C(58) 1.362(11) yes . .
C(33) C(60) 1.390(12) yes . .
C(34) C(54) 1.393(13) yes . .
C(35) C(36) 1.396(14) yes . .
C(37) C(40) 1.387(13) yes . .
C(37) C(64) 1.535(14) yes . .
C(37) C(76) 1.393(14) yes . .
C(38) C(43) 1.361(11) yes . .
C(38) C(57) 1.495(12) yes . .
C(40) C(56) 1.386(15) yes . .
C(41) C(45) 1.548(12) yes . .
C(42) C(65) 1.490(13) yes . .
C(43) C(45) 1.506(11) yes . .
C(44) C(65) 1.536(13) yes . .
C(46) C(53) 1.461(13) yes . .
C(46) C(55) 1.563(13) yes . .
C(47) C(75) 1.375(12) yes . .
C(48) C(50) 1.382(12) yes . .
C(49) C(67) 1.379(15) yes . .
C(50) C(58) 1.400(12) yes . .
C(51) C(70) 1.399(13) yes . .
C(51) C(75) 1.393(13) yes . .
C(54) C(55) 1.506(13) yes . .
C(54) C(66) 1.381(13) yes . .
C(56) C(69) 1.334(16) yes . .
C(59) C(71) 1.383(14) yes . .
C(62) C(68) 1.367(15) yes . .
C(63) C(70) 1.354(14) yes . .
C(66) C(67) 1.372(14) yes . .
C(68) C(73) 1.387(15) yes . .
C(69) C(78) 1.393(16) yes . .
C(71) C(74) 1.386(15) yes . .
C(72) C(74) 1.405(16) yes . .
C(73) C(77) 1.378(14) yes . .
C(76) C(78) 1.367(17) yes . .
C(3) H(51) 0.990 no . .
C(3) H(52) 0.990 no . .
C(13) H(1) 0.950 no . .
C(15) H(24) 0.950 no . .
C(16) H(10) 0.950 no . .
C(24) H(47) 0.990 no . .
C(24) H(48) 0.990 no . .
C(25) H(15) 0.950 no . .
C(26) H(5) 0.950 no . .
C(28) H(16) 0.950 no . .
C(29) H(2) 0.950 no . .
C(30) H(32) 0.950 no . .
C(31) H(17) 0.950 no . .
C(33) H(11) 0.950 no . .
C(34) H(25) 0.950 no . .
C(36) H(18) 0.950 no . .
C(40) H(19) 0.950 no . .
C(41) H(45) 0.990 no . .
C(41) H(46) 0.990 no . .
C(44) H(37) 0.990 no . .
C(44) H(38) 0.990 no . .
C(48) H(12) 0.950 no . .
C(50) H(13) 0.950 no . .
C(51) H(6) 0.950 no . .
C(52) H(3) 0.950 no . .
C(55) H(43) 0.990 no . .
C(55) H(44) 0.990 no . .
C(56) H(20) 0.950 no . .
C(57) H(49) 0.990 no . .
C(57) H(50) 0.990 no . .
C(59) H(28) 0.950 no . .
C(60) H(14) 0.950 no . .
C(61) H(4) 0.950 no . .
C(62) H(33) 0.950 no . .
C(63) H(7) 0.950 no . .
C(64) H(41) 0.990 no . .
C(64) H(42) 0.990 no . .
C(65) H(39) 0.990 no . .
C(65) H(40) 0.990 no . .
C(66) H(26) 0.950 no . .
C(67) H(27) 0.950 no . .
C(68) H(34) 0.950 no . .
C(69) H(21) 0.950 no . .
C(70) H(8) 0.950 no . .
C(71) H(29) 0.950 no . .
C(72) H(30) 0.950 no . .
C(73) H(35) 0.950 no . .
C(74) H(31) 0.950 no . .
C(75) H(9) 0.950 no . .
C(76) H(22) 0.950 no . .
C(77) H(36) 0.950 no . .
C(78) H(23) 0.950 no . .

loop_
_geom_contact_atom_site_label_1
_geom_contact_atom_site_label_2
_geom_contact_distance
_geom_contact_publ_flag
_geom_contact_site_symmetry_1
_geom_contact_site_symmetry_2
Br(1) C(31) 2.854(10) ? . .
Br(1) C(36) 2.841(10) ? . .
Br(1) C(48) 3.484(9) ? . 1_556
Br(2) O(4) 3.586(5) ? . 2_655
Br(2) C(15) 2.864(9) ? . .
Br(2) C(62) 3.523(10) ? . 1_554
Br(2) C(67) 2.827(10) ? . .
O(1) O(5) 2.296(8) ? . .
O(1) N(2) 3.233(10) ? . .
O(1) N(4) 3.551(10) ? . .
O(1) N(9) 2.305(9) ? . .
O(1) C(3) 3.249(10) ? . .
O(1) C(23) 2.789(11) ? . .
O(1) C(26) 3.385(11) ? . .
O(1) C(30) 2.880(11) ? . .
O(1) C(46) 2.732(11) ? . .
O(1) C(53) 2.663(11) ? . .
O(1) C(55) 3.017(12) ? . .
O(3) O(4) 2.291(8) ? . .
O(3) N(4) 3.500(9) ? . .
O(3) N(8) 2.301(8) ? . .
O(3) C(22) 3.229(10) ? . .
O(3) C(25) 3.178(11) ? . .
O(3) C(32) 2.902(10) ? . .
O(3) C(37) 3.561(11) ? . 1_455
O(3) C(40) 3.218(12) ? . 1_455
O(3) C(41) 2.825(10) ? . .
O(3) C(45) 2.768(9) ? . .
O(3) C(50) 2.993(11) ? . .
O(3) C(58) 2.763(10) ? . .
O(3) C(64) 3.223(11) ? . 1_455
O(4) Br(2) 3.586(5) ? . 2_645
O(4) O(3) 2.291(8) ? . .
O(4) N(8) 2.241(8) ? . .
O(4) C(24) 2.677(11) ? . .
O(4) C(33) 2.339(10) ? . .
O(4) C(50) 2.451(11) ? . .
O(4) C(74) 3.391(12) ? . 2_745
O(5) O(1) 2.296(8) ? . .
O(5) N(9) 2.253(9) ? . .
O(5) C(29) 3.525(10) ? . 2_756
O(5) C(30) 2.493(11) ? . .
O(5) C(44) 2.631(11) ? . .
O(5) C(61) 3.325(11) ? . 2_756
O(5) C(77) 2.342(11) ? . .
N(1) C(20) 2.289(11) ? . .
N(1) C(37) 2.488(11) ? . .
N(1) C(42) 2.286(12) ? . .
N(1) C(46) 2.578(11) ? . .
N(1) C(53) 3.056(12) ? . .
N(1) C(55) 3.145(12) ? . .
N(1) C(72) 2.502(12) ? . .
N(1) C(76) 3.020(13) ? . .
N(2) O(1) 3.233(10) ? . .
N(2) N(9) 3.427(11) ? . .
N(2) C(19) 3.314(13) ? . .
N(2) C(25) 3.459(12) ? . 1_655
N(2) C(26) 3.389(13) ? . .
N(2) C(46) 2.613(13) ? . .
N(2) C(55) 3.490(13) ? . .
N(2) C(64) 3.541(13) ? . .
N(3) C(13) 2.513(10) ? . .
N(3) C(14) 2.288(10) ? . .
N(3) C(32) 3.050(11) ? . .
N(3) C(38) 2.268(10) ? . .
N(3) C(41) 3.163(11) ? . .
N(3) C(45) 2.563(10) ? . .
N(3) C(47) 2.490(10) ? . .
N(3) C(60) 3.582(11) ? . 1_655
N(3) C(75) 2.865(11) ? . .
N(4) O(1) 3.551(10) ? . .
N(4) O(3) 3.500(9) ? . .
N(4) N(8) 3.401(10) ? . .
N(4) C(16) 3.278(12) ? . 1_655
N(4) C(40) 3.407(12) ? . 1_455
N(4) C(41) 3.471(12) ? . .
N(4) C(43) 3.438(12) ? . .
N(4) C(45) 2.648(12) ? . .
N(4) C(60) 3.456(12) ? . 1_655
N(8) O(3) 2.301(8) ? . .
N(8) O(4) 2.241(8) ? . .
N(8) N(4) 3.401(10) ? . .
N(8) C(22) 2.887(11) ? . .
N(8) C(28) 3.464(11) ? . .
N(8) C(32) 2.388(11) ? . .
N(8) C(38) 2.787(10) ? . .
N(8) C(41) 2.522(11) ? . .
N(8) C(43) 2.421(10) ? . .
N(8) C(57) 2.470(11) ? . .
N(8) C(58) 3.549(10) ? . .
N(9) O(1) 2.305(9) ? . .
N(9) O(5) 2.253(9) ? . .
N(9) N(2) 3.427(11) ? . .
N(9) C(19) 2.444(11) ? . .
N(9) C(23) 3.596(11) ? . .
N(9) C(29) 3.576(11) ? . 2_756
N(9) C(42) 2.790(12) ? . .
N(9) C(53) 2.391(11) ? . .
N(9) C(54) 2.920(12) ? . .
N(9) C(55) 2.522(12) ? . .
N(9) C(65) 2.471(11) ? . .
N(9) C(66) 3.464(12) ? . .
C(1) C(19) 2.219(12) ? . .
C(1) C(37) 3.180(12) ? . .
C(1) C(42) 2.275(13) ? . .
C(1) C(59) 2.428(14) ? . .
C(1) C(64) 2.472(12) ? . .
C(1) C(71) 2.752(14) ? . .
C(1) C(74) 2.381(13) ? . .
C(1) C(77) 3.585(13) ? . 1_655
C(2) C(22) 3.169(11) ? . .
C(2) C(24) 2.502(12) ? . .
C(2) C(25) 3.376(13) ? . .
C(2) C(32) 2.913(12) ? . .
C(2) C(33) 3.452(12) ? . .
C(2) C(41) 2.952(12) ? . .
C(2) C(45) 2.431(11) ? . .
C(2) C(50) 3.041(12) ? . .
C(2) C(58) 2.392(11) ? . .
C(3) O(1) 3.249(10) ? . .
C(3) C(13) 3.049(12) ? . .
C(3) C(26) 2.497(12) ? . .
C(3) C(32) 3.267(12) ? . .
C(3) C(39) 2.504(12) ? . .
C(3) C(41) 3.305(12) ? . .
C(3) C(43) 2.597(11) ? . .
C(3) C(45) 3.183(11) ? . .
C(3) C(75) 2.530(13) ? . .
C(13) N(3) 2.513(10) ? . .
C(13) C(3) 3.049(12) ? . .
C(13) C(14) 2.472(11) ? . .
C(13) C(29) 2.479(13) ? . .
C(13) C(47) 3.377(12) ? . .
C(13) C(52) 2.868(12) ? . .
C(13) C(75) 3.486(12) ? . .
C(14) N(3) 2.288(10) ? . .
C(14) C(13) 2.472(11) ? . .
C(14) C(29) 2.394(12) ? . .
C(14) C(43) 2.267(11) ? . .
C(14) C(57) 2.663(12) ? . .
C(14) C(61) 2.765(12) ? . .
C(15) Br(2) 2.864(9) ? . .
C(15) C(54) 2.421(13) ? . .
C(15) C(66) 2.752(14) ? . .
C(15) C(67) 2.422(13) ? . .
C(16) N(4) 3.278(12) ? . 1_455
C(16) C(33) 2.420(13) ? . .
C(16) C(50) 2.400(13) ? . .
C(16) C(58) 2.777(12) ? . .
C(17) C(23) 2.415(13) ? . .
C(17) C(29) 3.431(13) ? . 2_756
C(17) C(30) 3.011(13) ? . .
C(17) C(44) 2.428(13) ? . .
C(17) C(46) 2.423(13) ? . .
C(17) C(53) 2.837(13) ? . .
C(17) C(54) 3.447(13) ? . .
C(17) C(55) 3.045(13) ? . .
C(17) C(66) 3.523(14) ? . .
C(17) C(77) 3.527(13) ? . .
C(19) N(2) 3.314(13) ? . .
C(19) N(9) 2.444(11) ? . .
C(19) C(1) 2.219(12) ? . .
C(19) C(20) 2.250(12) ? . .
C(19) C(34) 3.309(12) ? . .
C(19) C(44) 2.796(13) ? . .
C(19) C(53) 2.382(13) ? . .
C(19) C(54) 3.252(12) ? . .
C(19) C(55) 2.574(13) ? . .
C(19) C(64) 2.575(13) ? . .
C(19) C(65) 2.516(12) ? . .
C(19) C(72) 3.588(13) ? . .
C(20) N(1) 2.289(11) ? . .
C(20) C(19) 2.250(12) ? . .
C(20) C(65) 2.661(13) ? . .
C(20) C(71) 2.381(13) ? . .
C(20) C(72) 2.453(13) ? . .
C(20) C(74) 2.766(13) ? . .
C(22) O(3) 3.229(10) ? . .
C(22) N(8) 2.887(11) ? . .
C(22) C(2) 3.169(11) ? . .
C(22) C(31) 2.453(13) ? . .
C(22) C(35) 2.816(13) ? . .
C(22) C(36) 2.442(12) ? . .
C(22) C(43) 3.285(12) ? . .
C(22) C(45) 2.564(12) ? . .
C(23) O(1) 2.789(11) ? . .
C(23) N(9) 3.596(11) ? . .
C(23) C(17) 2.415(13) ? . .
C(23) C(62) 2.355(14) ? . .
C(23) C(68) 2.712(14) ? . .
C(23) C(73) 2.375(13) ? . .
C(24) O(4) 2.677(11) ? . .
C(24) C(2) 2.502(12) ? . .
C(24) C(32) 3.302(13) ? . .
C(24) C(38) 2.404(12) ? . .
C(24) C(43) 2.734(12) ? . .
C(24) C(45) 2.579(12) ? . .
C(24) C(71) 3.575(14) ? . 2_745
C(24) C(74) 3.367(13) ? . 2_745
C(25) O(3) 3.178(11) ? . .
C(25) N(2) 3.459(12) ? . 1_455
C(25) C(2) 3.376(13) ? . .
C(25) C(28) 2.416(13) ? . .
C(25) C(31) 2.773(13) ? . .
C(25) C(35) 2.388(14) ? . .
C(25) C(41) 2.518(12) ? . .
C(26) O(1) 3.385(11) ? . .
C(26) N(2) 3.389(13) ? . .
C(26) C(3) 2.497(12) ? . .
C(26) C(51) 2.784(13) ? . .
C(26) C(70) 2.405(14) ? . .
C(26) C(75) 2.399(13) ? . .
C(28) N(8) 3.464(11) ? . .
C(28) C(25) 2.416(13) ? . .
C(28) C(35) 2.419(13) ? . .
C(28) C(36) 2.814(13) ? . .
C(28) C(38) 3.538(13) ? . .
C(28) C(41) 2.567(13) ? . .
C(28) C(43) 3.319(12) ? . .
C(28) C(45) 3.227(12) ? . .
C(29) O(5) 3.525(10) ? . 2_746
C(29) N(9) 3.576(11) ? . 2_746
C(29) C(13) 2.479(13) ? . .
C(29) C(14) 2.394(12) ? . .
C(29) C(17) 3.431(13) ? . 2_746
C(29) C(39) 2.769(13) ? . .
C(30) O(1) 2.880(11) ? . .
C(30) O(5) 2.493(11) ? . .
C(30) C(17) 3.011(13) ? . .
C(30) C(68) 2.393(15) ? . .
C(30) C(73) 2.807(14) ? . .
C(30) C(77) 2.443(13) ? . .
C(31) Br(1) 2.854(10) ? . .
C(31) C(22) 2.453(13) ? . .
C(31) C(25) 2.773(13) ? . .
C(31) C(36) 2.439(14) ? . .
C(32) O(3) 2.902(10) ? . .
C(32) N(3) 3.050(11) ? . .
C(32) N(8) 2.388(11) ? . .
C(32) C(2) 2.913(12) ? . .
C(32) C(3) 3.267(12) ? . .
C(32) C(24) 3.302(13) ? . .
C(32) C(38) 3.565(12) ? . .
C(32) C(41) 2.459(13) ? . .
C(32) C(43) 2.436(12) ? . .
C(33) O(4) 2.339(10) ? . .
C(33) C(2) 3.452(12) ? . .
C(33) C(16) 2.420(13) ? . .
C(33) C(48) 2.756(13) ? . .
C(33) C(50) 2.398(13) ? . .
C(34) C(19) 3.309(12) ? . .
C(34) C(44) 3.584(13) ? . .
C(34) C(46) 3.266(12) ? . .
C(34) C(49) 2.412(13) ? . .
C(34) C(55) 2.530(13) ? . .
C(34) C(66) 2.366(13) ? . .
C(34) C(67) 2.766(13) ? . .
C(35) C(22) 2.816(13) ? . .
C(35) C(25) 2.388(14) ? . .
C(35) C(28) 2.419(13) ? . .
C(35) C(69) 3.566(14) ? . 1_456
C(36) Br(1) 2.841(10) ? . .
C(36) C(22) 2.442(12) ? . .
C(36) C(28) 2.814(13) ? . .
C(36) C(31) 2.439(14) ? . .
C(37) O(3) 3.561(11) ? . 1_655
C(37) N(1) 2.488(11) ? . .
C(37) C(1) 3.180(12) ? . .
C(37) C(56) 2.411(14) ? . .
C(37) C(69) 2.787(15) ? . .
C(37) C(72) 3.281(14) ? . .
C(37) C(78) 2.411(15) ? . .
C(38) N(3) 2.268(10) ? . .
C(38) N(8) 2.787(10) ? . .
C(38) C(24) 2.404(12) ? . .
C(38) C(28) 3.538(13) ? . .
C(38) C(32) 3.565(12) ? . .
C(38) C(39) 2.294(12) ? . .
C(38) C(45) 2.556(11) ? . .
C(38) C(52) 2.628(12) ? . .
C(39) C(3) 2.504(12) ? . .
C(39) C(29) 2.769(13) ? . .
C(39) C(38) 2.294(12) ? . .
C(39) C(43) 2.259(12) ? . .
C(39) C(47) 3.158(12) ? . .
C(39) C(52) 2.437(13) ? . .
C(39) C(61) 2.340(13) ? . .
C(39) C(75) 3.214(13) ? . .
C(40) O(3) 3.218(12) ? . 1_655
C(40) N(4) 3.407(12) ? . 1_655
C(40) C(64) 2.507(14) ? . .
C(40) C(69) 2.368(16) ? . .
C(40) C(76) 2.368(14) ? . .
C(40) C(78) 2.741(16) ? . .
C(41) O(3) 2.825(10) ? . .
C(41) N(3) 3.163(11) ? . .
C(41) N(4) 3.471(12) ? . .
C(41) N(8) 2.522(11) ? . .
C(41) C(2) 2.952(12) ? . .
C(41) C(3) 3.305(12) ? . .
C(41) C(25) 2.518(12) ? . .
C(41) C(28) 2.567(13) ? . .
C(41) C(32) 2.459(13) ? . .
C(41) C(43) 2.533(12) ? . .
C(41) C(62) 3.433(14) ? . .
C(42) N(1) 2.286(12) ? . .
C(42) N(9) 2.790(12) ? . .
C(42) C(1) 2.275(13) ? . .
C(42) C(44) 2.452(14) ? . .
C(42) C(46) 2.568(13) ? . .
C(42) C(53) 3.426(13) ? . .
C(42) C(59) 2.605(14) ? . .
C(43) N(4) 3.438(12) ? . .
C(43) N(8) 2.421(10) ? . .
C(43) C(3) 2.597(11) ? . .
C(43) C(14) 2.267(11) ? . .
C(43) C(22) 3.285(12) ? . .
C(43) C(24) 2.734(12) ? . .
C(43) C(28) 3.319(12) ? . .
C(43) C(32) 2.436(12) ? . .
C(43) C(39) 2.259(12) ? . .
C(43) C(41) 2.533(12) ? . .
C(43) C(47) 3.560(11) ? . .
C(43) C(57) 2.503(11) ? . .
C(44) O(5) 2.631(11) ? . .
C(44) C(17) 2.428(13) ? . .
C(44) C(19) 2.796(13) ? . .
C(44) C(34) 3.584(13) ? . .
C(44) C(42) 2.452(14) ? . .
C(44) C(46) 2.570(12) ? . .
C(44) C(54) 3.345(13) ? . .
C(44) C(55) 3.484(13) ? . .
C(45) O(3) 2.768(9) ? . .
C(45) N(3) 2.563(10) ? . .
C(45) N(4) 2.648(12) ? . .
C(45) C(2) 2.431(11) ? . .
C(45) C(3) 3.183(11) ? . .
C(45) C(22) 2.564(12) ? . .
C(45) C(24) 2.579(12) ? . .
C(45) C(28) 3.227(12) ? . .
C(45) C(38) 2.556(11) ? . .
C(45) C(57) 3.052(12) ? . .
C(46) O(1) 2.732(11) ? . .
C(46) N(1) 2.578(11) ? . .
C(46) N(2) 2.613(13) ? . .
C(46) C(17) 2.423(13) ? . .
C(46) C(34) 3.266(12) ? . .
C(46) C(42) 2.568(13) ? . .
C(46) C(44) 2.570(12) ? . .
C(46) C(54) 2.572(13) ? . .
C(46) C(64) 3.195(13) ? . .
C(46) C(65) 3.058(13) ? . .
C(46) C(66) 3.556(13) ? . .
C(47) N(3) 2.490(10) ? . .
C(47) C(13) 3.377(12) ? . .
C(47) C(39) 3.158(12) ? . .
C(47) C(43) 3.560(11) ? . .
C(47) C(51) 2.413(13) ? . .
C(47) C(63) 2.434(13) ? . .
C(47) C(70) 2.792(13) ? . .
C(48) Br(1) 3.484(9) ? . 1_554
C(48) C(33) 2.756(13) ? . .
C(48) C(55) 3.490(13) ? . 1_455
C(48) C(58) 2.394(12) ? . .
C(48) C(60) 2.375(13) ? . .
C(49) C(34) 2.412(13) ? . .
C(49) C(54) 2.806(14) ? . .
C(49) C(66) 2.376(15) ? . .
C(50) O(3) 2.993(11) ? . .
C(50) O(4) 2.451(11) ? . .
C(50) C(2) 3.041(12) ? . .
C(50) C(16) 2.400(13) ? . .
C(50) C(33) 2.398(13) ? . .
C(50) C(60) 2.764(13) ? . .
C(51) C(26) 2.784(13) ? . .
C(51) C(47) 2.413(13) ? . .
C(51) C(63) 2.390(14) ? . .
C(52) C(13) 2.868(12) ? . .
C(52) C(38) 2.628(12) ? . .
C(52) C(39) 2.437(13) ? . .
C(52) C(57) 3.390(12) ? . .
C(52) C(61) 2.431(13) ? . .
C(53) O(1) 2.663(11) ? . .
C(53) N(1) 3.056(12) ? . .
C(53) N(9) 2.391(11) ? . .
C(53) C(17) 2.837(13) ? . .
C(53) C(19) 2.382(13) ? . .
C(53) C(42) 3.426(13) ? . .
C(53) C(55) 2.485(14) ? . .
C(53) C(64) 3.198(14) ? . .
C(54) N(9) 2.920(12) ? . .
C(54) C(15) 2.421(13) ? . .
C(54) C(17) 3.447(13) ? . .
C(54) C(19) 3.252(12) ? . .
C(54) C(44) 3.345(13) ? . .
C(54) C(46) 2.572(13) ? . .
C(54) C(49) 2.806(14) ? . .
C(54) C(67) 2.422(13) ? . .
C(55) O(1) 3.017(12) ? . .
C(55) N(1) 3.145(12) ? . .
C(55) N(2) 3.490(13) ? . .
C(55) N(9) 2.522(12) ? . .
C(55) C(17) 3.045(13) ? . .
C(55) C(19) 2.574(13) ? . .
C(55) C(34) 2.530(13) ? . .
C(55) C(44) 3.484(13) ? . .
C(55) C(48) 3.490(13) ? . 1_655
C(55) C(53) 2.485(14) ? . .
C(55) C(64) 3.390(14) ? . .
C(55) C(66) 2.520(14) ? . .
C(56) C(37) 2.411(14) ? . .
C(56) C(67) 3.587(14) ? . 1_655
C(56) C(76) 2.729(15) ? . .
C(56) C(78) 2.359(16) ? . .
C(57) N(8) 2.470(11) ? . .
C(57) C(14) 2.663(12) ? . .
C(57) C(43) 2.503(11) ? . .
C(57) C(45) 3.052(12) ? . .
C(57) C(52) 3.390(12) ? . .
C(58) O(3) 2.763(10) ? . .
C(58) N(8) 3.549(10) ? . .
C(58) C(2) 2.392(11) ? . .
C(58) C(16) 2.777(12) ? . .
C(58) C(48) 2.394(12) ? . .
C(58) C(60) 2.381(11) ? . .
C(59) C(1) 2.428(14) ? . .
C(59) C(42) 2.605(14) ? . .
C(59) C(65) 3.368(14) ? . .
C(59) C(72) 2.852(15) ? . .
C(59) C(74) 2.419(14) ? . .
C(60) N(3) 3.582(11) ? . 1_455
C(60) N(4) 3.456(12) ? . 1_455
C(60) C(48) 2.375(13) ? . .
C(60) C(50) 2.764(13) ? . .
C(60) C(58) 2.381(11) ? . .
C(61) O(5) 3.325(11) ? . 2_746
C(61) C(14) 2.765(12) ? . .
C(61) C(39) 2.340(13) ? . .
C(61) C(52) 2.431(13) ? . .
C(62) Br(2) 3.523(10) ? . 1_556
C(62) C(23) 2.355(14) ? . .
C(62) C(41) 3.433(14) ? . .
C(62) C(73) 2.401(15) ? . .
C(62) C(77) 2.763(15) ? . .
C(63) C(47) 2.434(13) ? . .
C(63) C(51) 2.390(14) ? . .
C(63) C(75) 2.767(13) ? . .
C(64) O(3) 3.223(11) ? . 1_655
C(64) N(2) 3.541(13) ? . .
C(64) C(1) 2.472(12) ? . .
C(64) C(19) 2.575(13) ? . .
C(64) C(40) 2.507(14) ? . .
C(64) C(46) 3.195(13) ? . .
C(64) C(53) 3.198(14) ? . .
C(64) C(55) 3.390(14) ? . .
C(64) C(72) 3.010(14) ? . .
C(64) C(76) 2.591(15) ? . .
C(65) N(9) 2.471(11) ? . .
C(65) C(19) 2.516(12) ? . .
C(65) C(20) 2.661(13) ? . .
C(65) C(46) 3.058(13) ? . .
C(65) C(59) 3.368(14) ? . .
C(66) N(9) 3.464(12) ? . .
C(66) C(15) 2.752(14) ? . .
C(66) C(17) 3.523(14) ? . .
C(66) C(34) 2.366(13) ? . .
C(66) C(46) 3.556(13) ? . .
C(66) C(49) 2.376(15) ? . .
C(66) C(55) 2.520(14) ? . .
C(67) Br(2) 2.827(10) ? . .
C(67) C(15) 2.422(13) ? . .
C(67) C(34) 2.766(13) ? . .
C(67) C(54) 2.422(13) ? . .
C(67) C(56) 3.587(14) ? . 1_455
C(68) C(23) 2.712(14) ? . .
C(68) C(30) 2.393(15) ? . .
C(68) C(77) 2.381(15) ? . .
C(69) C(35) 3.566(14) ? . 1_654
C(69) C(37) 2.787(15) ? . .
C(69) C(40) 2.368(16) ? . .
C(69) C(76) 2.384(16) ? . .
C(70) C(26) 2.405(14) ? . .
C(70) C(47) 2.792(13) ? . .
C(70) C(75) 2.409(13) ? . .
C(71) C(1) 2.752(14) ? . .
C(71) C(20) 2.381(13) ? . .
C(71) C(24) 3.575(14) ? . 2_755
C(71) C(72) 2.437(15) ? . .
C(72) N(1) 2.502(12) ? . .
C(72) C(19) 3.588(13) ? . .
C(72) C(20) 2.453(13) ? . .
C(72) C(37) 3.281(14) ? . .
C(72) C(59) 2.852(15) ? . .
C(72) C(64) 3.010(14) ? . .
C(72) C(71) 2.437(15) ? . .
C(72) C(77) 3.418(13) ? . 1_655
C(73) C(23) 2.375(13) ? . .
C(73) C(30) 2.807(14) ? . .
C(73) C(62) 2.401(15) ? . .
C(74) O(4) 3.391(12) ? . 2_755
C(74) C(1) 2.381(13) ? . .
C(74) C(20) 2.766(13) ? . .
C(74) C(24) 3.367(13) ? . 2_755
C(74) C(59) 2.419(14) ? . .
C(75) N(3) 2.865(11) ? . .
C(75) C(3) 2.530(13) ? . .
C(75) C(13) 3.486(12) ? . .
C(75) C(26) 2.399(13) ? . .
C(75) C(39) 3.214(13) ? . .
C(75) C(63) 2.767(13) ? . .
C(75) C(70) 2.409(13) ? . .
C(76) N(1) 3.020(13) ? . .
C(76) C(40) 2.368(14) ? . .
C(76) C(56) 2.729(15) ? . .
C(76) C(64) 2.591(15) ? . .
C(76) C(69) 2.384(16) ? . .
C(77) O(5) 2.342(11) ? . .
C(77) C(1) 3.585(13) ? . 1_455
C(77) C(17) 3.527(13) ? . .
C(77) C(30) 2.443(13) ? . .
C(77) C(62) 2.763(15) ? . .
C(77) C(68) 2.381(15) ? . .
C(77) C(72) 3.418(13) ? . 1_455
C(78) C(37) 2.411(15) ? . .
C(78) C(40) 2.741(16) ? . .
C(78) C(56) 2.359(16) ? . .
Br(1) H(1) 3.255 ? . 1_455
Br(1) H(4) 3.481 ? . 1_455
Br(1) H(12) 3.125 ? . 1_556
Br(1) H(17) 2.931 ? . .
Br(1) H(18) 2.930 ? . .
Br(1) H(37) 2.885 ? . 2_646
Br(1) H(39) 3.574 ? . 2_646
Br(2) H(4) 3.450 ? . 2_755
Br(2) H(11) 3.249 ? . 2_655
Br(2) H(24) 2.958 ? . .
Br(2) H(27) 2.913 ? . .
Br(2) H(33) 3.483 ? . 1_554
Br(2) H(47) 2.947 ? . 2_655
Br(2) H(49) 3.145 ? . 2_655
O(1) H(2) 3.063 ? . 2_756
O(1) H(5) 2.788 ? . .
O(1) H(26) 3.184 ? . .
O(1) H(32) 2.497 ? . .
O(1) H(44) 2.499 ? . .
O(1) H(51) 2.476 ? . .
O(1) H(52) 3.312 ? . .
O(3) H(13) 2.736 ? . .
O(3) H(15) 2.709 ? . .
O(3) H(19) 2.659 ? . 1_455
O(3) H(41) 2.782 ? . 1_455
O(3) H(42) 2.964 ? . 1_455
O(3) H(46) 2.362 ? . .
O(4) H(11) 2.495 ? . .
O(4) H(13) 2.664 ? . .
O(4) H(29) 3.332 ? . 2_745
O(4) H(31) 2.918 ? . 2_745
O(4) H(47) 2.234 ? . .
O(4) H(48) 3.248 ? . .
O(5) H(2) 3.086 ? . 2_756
O(5) H(4) 2.658 ? . 2_756
O(5) H(32) 2.720 ? . .
O(5) H(36) 2.472 ? . .
O(5) H(37) 2.175 ? . .
O(5) H(38) 3.124 ? . .
N(1) H(22) 2.782 ? . .
N(1) H(25) 3.007 ? . .
N(1) H(30) 2.766 ? . .
N(1) H(35) 3.298 ? . 1_655
N(1) H(41) 2.002 ? . .
N(1) H(42) 2.002 ? . .
N(1) H(43) 2.765 ? . .
N(2) H(2) 3.444 ? . 2_756
N(2) H(3) 3.476 ? . 2_756
N(2) H(5) 2.493 ? . .
N(2) H(15) 2.670 ? . 1_655
N(2) H(18) 3.204 ? . 1_655
N(2) H(34) 3.241 ? . 1_655
N(2) H(35) 3.311 ? . 1_655
N(2) H(41) 2.861 ? . .
N(2) H(44) 3.413 ? . .
N(2) H(52) 3.367 ? . .
N(3) H(1) 2.781 ? . .
N(3) H(9) 2.515 ? . .
N(3) H(11) 3.564 ? . 1_655
N(3) H(14) 2.937 ? . 1_655
N(3) H(16) 3.312 ? . .
N(3) H(45) 2.753 ? . .
N(3) H(51) 2.011 ? . .
N(3) H(52) 2.011 ? . .
N(4) H(10) 2.711 ? . 1_655
N(4) H(14) 3.046 ? . 1_655
N(4) H(19) 2.586 ? . 1_455
N(4) H(20) 3.307 ? . 1_455
N(4) H(26) 2.734 ? . .
N(4) H(44) 3.290 ? . .
N(4) H(46) 3.277 ? . .
N(4) H(51) 3.008 ? . .
N(8) H(16) 3.499 ? . .
N(8) H(45) 3.335 ? . .
N(8) H(46) 2.887 ? . .
N(8) H(47) 2.070 ? . .
N(8) H(48) 2.070 ? . .
N(8) H(49) 2.710 ? . .
N(8) H(50) 3.333 ? . .
N(9) H(2) 3.225 ? . 2_756
N(9) H(26) 3.495 ? . .
N(9) H(37) 2.016 ? . .
N(9) H(38) 2.016 ? . .
N(9) H(39) 3.314 ? . .
N(9) H(40) 2.761 ? . .
N(9) H(43) 3.350 ? . .
N(9) H(44) 2.834 ? . .
C(1) H(22) 3.472 ? . .
C(1) H(25) 3.578 ? . .
C(1) H(28) 3.291 ? . .
C(1) H(30) 2.066 ? . .
C(1) H(31) 3.245 ? . .
C(1) H(35) 3.334 ? . 1_655
C(1) H(36) 2.964 ? . 1_655
C(1) H(41) 3.262 ? . .
C(1) H(42) 2.646 ? . .
C(1) H(48) 3.380 ? . 2_755
C(2) H(13) 2.910 ? . .
C(2) H(15) 3.231 ? . .
C(2) H(19) 3.461 ? . 1_455
C(2) H(29) 3.457 ? . 2_745
C(2) H(46) 2.897 ? . .
C(2) H(47) 2.590 ? . .
C(2) H(48) 2.988 ? . .
C(3) H(1) 2.833 ? . .
C(3) H(5) 2.644 ? . .
C(3) H(9) 2.693 ? . .
C(3) H(14) 3.410 ? . 1_655
C(3) H(45) 2.585 ? . .
C(13) H(2) 3.322 ? . .
C(13) H(4) 2.006 ? . .
C(13) H(9) 3.248 ? . .
C(13) H(11) 3.031 ? . 1_655
C(13) H(40) 3.401 ? . 2_746
C(13) H(52) 2.907 ? . .
C(14) H(1) 3.333 ? . .
C(14) H(2) 3.259 ? . .
C(14) H(3) 2.055 ? . .
C(14) H(9) 3.392 ? . .
C(14) H(16) 3.463 ? . .
C(14) H(24) 3.237 ? . 2_745
C(14) H(49) 3.131 ? . .
C(14) H(50) 2.814 ? . .
C(15) H(7) 3.118 ? . 1_554
C(15) H(8) 3.320 ? . 1_554
C(15) H(11) 3.264 ? . 2_655
C(15) H(25) 2.012 ? . .
C(15) H(27) 3.286 ? . .
C(15) H(38) 3.349 ? . .
C(16) H(11) 3.277 ? . .
C(16) H(12) 2.005 ? . .
C(16) H(13) 3.254 ? . .
C(16) H(14) 2.044 ? . .
C(16) H(39) 3.113 ? . 2_645
C(16) H(43) 3.466 ? . 1_455
C(16) H(44) 3.078 ? . 1_455
C(17) H(2) 2.829 ? . 2_756
C(17) H(4) 3.352 ? . 2_756
C(17) H(5) 3.567 ? . .
C(17) H(26) 3.208 ? . .
C(17) H(32) 2.846 ? . .
C(17) H(37) 2.495 ? . .
C(17) H(38) 2.930 ? . .
C(17) H(44) 2.909 ? . .
C(19) H(22) 3.498 ? . .
C(19) H(25) 2.807 ? . .
C(19) H(35) 3.319 ? . 1_655
C(19) H(38) 2.996 ? . .
C(19) H(39) 3.254 ? . .
C(19) H(40) 3.003 ? . .
C(19) H(41) 2.671 ? . .
C(19) H(42) 3.124 ? . .
C(19) H(43) 2.671 ? . .
C(19) H(44) 3.391 ? . .
C(20) H(28) 2.053 ? . .
C(20) H(29) 3.240 ? . .
C(20) H(30) 3.316 ? . .
C(20) H(35) 3.434 ? . 1_655
C(20) H(36) 3.450 ? . 1_655
C(20) H(39) 2.834 ? . .
C(20) H(40) 3.084 ? . .
C(20) H(48) 3.417 ? . 2_755
C(22) H(15) 2.017 ? . .
C(22) H(16) 2.088 ? . .
C(22) H(17) 3.313 ? . .
C(22) H(18) 3.293 ? . .
C(22) H(21) 3.379 ? . 1_456
C(22) H(33) 3.392 ? . .
C(22) H(45) 2.042 ? . .
C(22) H(46) 2.042 ? . .
C(23) H(2) 3.497 ? . 2_756
C(23) H(4) 2.998 ? . 2_756
C(23) H(32) 2.061 ? . .
C(23) H(33) 3.220 ? . .
C(23) H(35) 3.240 ? . .
C(23) H(36) 2.038 ? . .
C(23) H(37) 3.492 ? . .
C(24) H(31) 3.540 ? . 2_745
C(24) H(49) 2.064 ? . .
C(24) H(50) 2.064 ? . .
C(25) H(16) 3.276 ? . .
C(25) H(18) 2.041 ? . .
C(25) H(21) 3.306 ? . 1_456
C(25) H(33) 3.477 ? . .
C(25) H(34) 3.326 ? . .
C(25) H(45) 3.137 ? . .
C(25) H(46) 2.552 ? . .
C(26) H(2) 3.073 ? . 2_756
C(26) H(7) 2.058 ? . .
C(26) H(8) 3.263 ? . .
C(26) H(9) 3.257 ? . .
C(26) H(18) 2.849 ? . 1_655
C(26) H(32) 2.815 ? . .
C(26) H(51) 2.767 ? . .
C(26) H(52) 2.666 ? . .
C(28) H(9) 3.063 ? . .
C(28) H(15) 3.276 ? . .
C(28) H(17) 2.032 ? . .
C(28) H(21) 3.300 ? . 1_456
C(28) H(45) 2.780 ? . .
C(28) H(46) 3.361 ? . .
C(28) H(49) 3.276 ? . .
C(29) H(1) 3.343 ? . .
C(29) H(3) 2.025 ? . .
C(29) H(4) 2.074 ? . .
C(29) H(5) 3.405 ? . 2_746
C(29) H(7) 3.186 ? . 2_746
C(29) H(24) 3.269 ? . 2_745
C(29) H(32) 3.372 ? . 2_746
C(29) H(40) 3.354 ? . 2_746
C(30) H(2) 3.209 ? . 2_756
C(30) H(4) 3.361 ? . 2_756
C(30) H(33) 2.017 ? . .
C(30) H(34) 3.242 ? . .
C(30) H(36) 3.295 ? . .
C(30) H(45) 3.136 ? . .
C(30) H(46) 3.192 ? . .
C(31) H(16) 2.030 ? . .
C(31) H(18) 3.300 ? . .
C(31) H(21) 3.130 ? . 1_456
C(31) H(36) 3.569 ? . 2_646
C(32) H(10) 3.561 ? . 1_655
C(32) H(14) 3.112 ? . 1_655
C(32) H(19) 3.004 ? . 1_455
C(32) H(45) 2.811 ? . .
C(32) H(46) 2.480 ? . .
C(32) H(48) 3.116 ? . .
C(32) H(51) 2.608 ? . .
C(33) H(10) 3.280 ? . .
C(33) H(13) 3.255 ? . .
C(33) H(14) 2.036 ? . .
C(33) H(24) 3.308 ? . 2_645
C(33) H(52) 3.265 ? . 1_455
C(34) H(7) 3.421 ? . 1_554
C(34) H(8) 3.169 ? . 1_554
C(34) H(22) 2.851 ? . .
C(34) H(24) 2.027 ? . .
C(34) H(26) 3.224 ? . .
C(34) H(38) 2.822 ? . .
C(34) H(43) 2.708 ? . .
C(34) H(44) 3.311 ? . .
C(35) H(1) 3.119 ? . 1_455
C(35) H(15) 3.240 ? . .
C(35) H(16) 3.278 ? . .
C(35) H(17) 2.058 ? . .
C(35) H(18) 2.052 ? . .
C(35) H(21) 3.040 ? . 1_456
C(36) H(1) 2.999 ? . 1_455
C(36) H(15) 2.015 ? . .
C(36) H(17) 3.293 ? . .
C(36) H(21) 3.171 ? . 1_456
C(36) H(23) 3.354 ? . 1_456
C(37) H(13) 3.040 ? . 1_655
C(37) H(19) 2.031 ? . .
C(37) H(20) 3.262 ? . .
C(37) H(22) 2.033 ? . .
C(37) H(23) 3.266 ? . .
C(37) H(27) 3.379 ? . 1_655
C(37) H(30) 2.766 ? . .
C(37) H(41) 2.079 ? . .
C(37) H(42) 2.079 ? . .
C(37) H(43) 3.112 ? . .
C(38) H(3) 2.905 ? . .
C(38) H(9) 3.570 ? . .
C(38) H(16) 2.852 ? . .
C(38) H(47) 3.272 ? . .
C(38) H(48) 2.633 ? . .
C(38) H(49) 2.061 ? . .
C(38) H(50) 2.061 ? . .
C(39) H(1) 2.057 ? . .
C(39) H(3) 3.300 ? . .
C(39) H(4) 3.202 ? . .
C(39) H(9) 2.730 ? . .
C(39) H(11) 3.243 ? . 1_655
C(39) H(14) 3.367 ? . 1_655
C(39) H(24) 3.528 ? . 2_745
C(39) H(51) 3.295 ? . .
C(39) H(52) 2.713 ? . .
C(40) H(13) 2.928 ? . 1_655
C(40) H(20) 2.030 ? . .
C(40) H(21) 3.227 ? . .
C(40) H(22) 3.228 ? . .
C(40) H(26) 3.417 ? . 1_655
C(40) H(27) 2.891 ? . 1_655
C(40) H(29) 3.517 ? . 2_845
C(40) H(30) 3.150 ? . .
C(40) H(41) 2.950 ? . .
C(40) H(42) 2.575 ? . .
C(41) H(9) 3.489 ? . .
C(41) H(15) 2.657 ? . .
C(41) H(16) 2.739 ? . .
C(41) H(33) 3.352 ? . .
C(41) H(51) 2.804 ? . .
C(42) H(25) 3.282 ? . .
C(42) H(28) 2.886 ? . .
C(42) H(35) 3.438 ? . 1_655
C(42) H(37) 3.305 ? . .
C(42) H(38) 2.727 ? . .
C(42) H(39) 2.053 ? . .
C(42) H(40) 2.053 ? . .
C(43) H(9) 3.095 ? . .
C(43) H(14) 3.146 ? . 1_655
C(43) H(16) 2.757 ? . .
C(43) H(45) 2.589 ? . .
C(43) H(46) 3.335 ? . .
C(43) H(48) 2.863 ? . .
C(43) H(49) 2.987 ? . .
C(43) H(50) 3.247 ? . .
C(43) H(51) 2.703 ? . .
C(43) H(52) 3.259 ? . .
C(44) H(39) 2.094 ? . .
C(44) H(40) 2.094 ? . .
C(45) H(16) 3.090 ? . .
C(45) H(45) 2.086 ? . .
C(45) H(46) 2.086 ? . .
C(45) H(47) 3.400 ? . .
C(45) H(48) 2.815 ? . .
C(45) H(49) 3.390 ? . .
C(45) H(51) 2.789 ? . .
C(46) H(25) 3.169 ? . .
C(46) H(37) 3.381 ? . .
C(46) H(38) 2.842 ? . .
C(46) H(40) 3.435 ? . .
C(46) H(41) 2.777 ? . .
C(46) H(43) 2.102 ? . .
C(46) H(44) 2.102 ? . .
C(47) H(1) 3.020 ? . .
C(47) H(5) 2.058 ? . .
C(47) H(6) 3.267 ? . .
C(47) H(7) 3.291 ? . .
C(47) H(9) 2.019 ? . .
C(47) H(18) 3.273 ? . 1_655
C(47) H(32) 3.229 ? . .
C(47) H(45) 2.755 ? . .
C(47) H(51) 2.050 ? . .
C(47) H(52) 2.050 ? . .
C(48) H(8) 3.578 ? . 1_454
C(48) H(10) 2.021 ? . .
C(48) H(13) 2.038 ? . .
C(48) H(14) 3.233 ? . .
C(48) H(43) 2.897 ? . 1_455
C(48) H(44) 3.185 ? . 1_455
C(49) H(7) 3.566 ? . 1_554
C(49) H(8) 3.245 ? . 1_554
C(49) H(11) 3.506 ? . 2_655
C(49) H(24) 2.078 ? . .
C(49) H(25) 3.270 ? . .
C(49) H(26) 3.226 ? . .
C(49) H(27) 2.031 ? . .
C(50) H(10) 3.257 ? . .
C(50) H(11) 3.257 ? . .
C(50) H(12) 2.022 ? . .
C(50) H(29) 3.147 ? . 2_745
C(50) H(31) 3.380 ? . 2_745
C(50) H(41) 3.308 ? . 1_455
C(50) H(43) 3.394 ? . 1_455
C(51) H(7) 3.248 ? . .
C(51) H(8) 2.045 ? . .
C(51) H(9) 2.034 ? . .
C(51) H(10) 3.524 ? . 1_656
C(51) H(20) 3.389 ? . 1_456
C(51) H(28) 3.414 ? . 2_746
C(51) H(39) 3.405 ? . 2_746
C(52) H(2) 2.025 ? . .
C(52) H(4) 3.275 ? . .
C(52) H(7) 3.196 ? . 2_746
C(52) H(24) 3.123 ? . 2_745
C(52) H(50) 3.168 ? . .
C(53) H(2) 3.390 ? . 2_756
C(53) H(5) 3.021 ? . .
C(53) H(35) 3.464 ? . 1_655
C(53) H(41) 2.564 ? . .
C(53) H(42) 3.536 ? . .
C(53) H(43) 2.775 ? . .
C(53) H(44) 2.578 ? . .
C(54) H(8) 2.922 ? . 1_554
C(54) H(22) 3.382 ? . .
C(54) H(24) 3.276 ? . .
C(54) H(25) 2.031 ? . .
C(54) H(26) 2.015 ? . .
C(54) H(27) 3.272 ? . .
C(54) H(38) 2.802 ? . .
C(54) H(43) 2.051 ? . .
C(54) H(44) 2.051 ? . .
C(55) H(12) 3.338 ? . 1_655
C(55) H(22) 3.276 ? . .
C(55) H(25) 2.678 ? . .
C(55) H(26) 2.659 ? . .
C(55) H(38) 3.345 ? . .
C(55) H(41) 2.833 ? . .
C(56) H(13) 3.305 ? . 1_655
C(56) H(19) 2.030 ? . .
C(56) H(21) 1.988 ? . .
C(56) H(23) 3.214 ? . .
C(56) H(27) 2.872 ? . 1_655
C(56) H(28) 3.488 ? . 2_845
C(56) H(29) 3.089 ? . 2_845
C(57) H(3) 3.234 ? . .
C(57) H(16) 3.378 ? . .
C(57) H(47) 2.055 ? . .
C(57) H(48) 2.055 ? . .
C(58) H(11) 2.013 ? . .
C(58) H(12) 3.251 ? . .
C(58) H(13) 2.054 ? . .
C(58) H(14) 3.236 ? . .
C(58) H(29) 3.588 ? . 2_745
C(58) H(31) 3.156 ? . 2_745
C(58) H(47) 3.487 ? . .
C(59) H(6) 3.410 ? . 2_756
C(59) H(17) 3.275 ? . 2_756
C(59) H(20) 3.396 ? . 2_855
C(59) H(29) 2.024 ? . .
C(59) H(31) 3.265 ? . .
C(59) H(39) 3.182 ? . .
C(59) H(48) 3.233 ? . 2_755
C(60) H(10) 2.053 ? . .
C(60) H(11) 2.039 ? . .
C(60) H(12) 3.234 ? . .
C(60) H(24) 3.597 ? . 2_645
C(60) H(52) 3.263 ? . 1_455
C(61) H(1) 2.041 ? . .
C(61) H(2) 2.094 ? . .
C(61) H(3) 3.298 ? . .
C(61) H(24) 3.561 ? . 2_745
C(61) H(37) 3.353 ? . 2_746
C(61) H(40) 3.182 ? . 2_746
C(62) H(15) 3.471 ? . .
C(62) H(21) 3.500 ? . 1_456
C(62) H(32) 2.042 ? . .
C(62) H(34) 2.011 ? . .
C(62) H(35) 3.256 ? . .
C(62) H(45) 3.114 ? . .
C(62) H(46) 3.020 ? . .
C(63) H(2) 3.187 ? . 2_756
C(63) H(5) 2.064 ? . .
C(63) H(6) 3.246 ? . .
C(63) H(8) 2.004 ? . .
C(63) H(18) 3.357 ? . 1_655
C(63) H(32) 3.263 ? . .
C(64) H(13) 3.587 ? . 1_655
C(64) H(19) 2.633 ? . .
C(64) H(22) 2.759 ? . .
C(64) H(30) 2.801 ? . .
C(64) H(43) 2.699 ? . .
C(65) H(6) 3.522 ? . 2_756
C(65) H(28) 3.213 ? . .
C(65) H(37) 2.086 ? . .
C(65) H(38) 2.086 ? . .
C(66) H(8) 2.833 ? . 1_554
C(66) H(25) 3.225 ? . .
C(66) H(27) 2.025 ? . .
C(66) H(30) 3.538 ? . 1_455
C(66) H(38) 3.260 ? . .
C(66) H(43) 3.192 ? . .
C(66) H(44) 2.570 ? . .
C(67) H(8) 3.019 ? . 1_554
C(67) H(20) 3.558 ? . 1_455
C(67) H(24) 3.281 ? . .
C(67) H(26) 2.006 ? . .
C(67) H(30) 2.979 ? . 1_455
C(68) H(3) 3.589 ? . 2_656
C(68) H(15) 3.133 ? . .
C(68) H(32) 3.256 ? . .
C(68) H(33) 2.010 ? . .
C(68) H(35) 2.041 ? . .
C(68) H(36) 3.247 ? . .
C(68) H(46) 3.390 ? . .
C(68) H(49) 3.391 ? . 2_656
C(69) H(19) 3.215 ? . .
C(69) H(20) 1.983 ? . .
C(69) H(22) 3.240 ? . .
C(69) H(23) 2.043 ? . .
C(69) H(27) 3.396 ? . 1_655
C(69) H(33) 3.194 ? . 1_654
C(70) H(5) 3.259 ? . .
C(70) H(6) 2.051 ? . .
C(70) H(7) 2.003 ? . .
C(70) H(9) 3.265 ? . .
C(70) H(12) 3.224 ? . 1_656
C(71) H(13) 3.338 ? . 2_755
C(71) H(17) 3.130 ? . 2_756
C(71) H(20) 3.508 ? . 2_855
C(71) H(28) 2.043 ? . .
C(71) H(30) 3.299 ? . .
C(71) H(31) 2.026 ? . .
C(71) H(36) 3.387 ? . 1_655
C(71) H(47) 3.359 ? . 2_755
C(71) H(48) 3.033 ? . 2_755
C(72) H(27) 3.269 ? . 1_655
C(72) H(29) 3.285 ? . .
C(72) H(31) 2.044 ? . .
C(72) H(36) 2.646 ? . 1_655
C(72) H(42) 2.893 ? . .
C(72) H(47) 3.143 ? . 2_755
C(72) H(48) 3.227 ? . 2_755
C(73) H(33) 3.251 ? . .
C(73) H(34) 2.029 ? . .
C(73) H(36) 2.034 ? . .
C(73) H(42) 3.177 ? . 1_455
C(73) H(49) 3.563 ? . 2_656
C(74) H(28) 3.277 ? . .
C(74) H(29) 2.026 ? . .
C(74) H(30) 2.070 ? . .
C(74) H(36) 2.871 ? . 1_655
C(74) H(47) 2.818 ? . 2_755
C(74) H(48) 3.034 ? . 2_755
C(75) H(1) 3.377 ? . .
C(75) H(5) 3.259 ? . .
C(75) H(6) 2.044 ? . .
C(75) H(8) 3.266 ? . .
C(75) H(16) 3.184 ? . .
C(75) H(40) 3.524 ? . 2_746
C(75) H(45) 2.902 ? . .
C(75) H(51) 3.092 ? . .
C(75) H(52) 3.208 ? . .
C(76) H(12) 3.388 ? . 1_655
C(76) H(13) 3.380 ? . 1_655
C(76) H(19) 3.231 ? . .
C(76) H(21) 3.242 ? . .
C(76) H(23) 2.020 ? . .
C(76) H(25) 3.141 ? . .
C(76) H(30) 3.487 ? . .
C(76) H(41) 2.974 ? . .
C(76) H(42) 3.352 ? . .
C(76) H(43) 3.003 ? . .
C(77) H(17) 3.168 ? . 2_656
C(77) H(30) 3.545 ? . 1_455
C(77) H(32) 3.300 ? . .
C(77) H(34) 3.238 ? . .
C(77) H(35) 2.033 ? . .
C(77) H(42) 3.162 ? . 1_455
C(78) H(20) 3.219 ? . .
C(78) H(21) 2.042 ? . .
C(78) H(22) 2.009 ? . .
C(78) H(34) 3.581 ? . 1_654
C(78) H(50) 3.519 ? . 2_755
H(1) Br(1) 3.255 ? . 1_655
H(1) N(3) 2.781 ? . .
H(1) C(3) 2.833 ? . .
H(1) C(14) 3.333 ? . .
H(1) C(29) 3.343 ? . .
H(1) C(35) 3.119 ? . 1_655
H(1) C(36) 2.999 ? . 1_655
H(1) C(39) 2.057 ? . .
H(1) C(47) 3.020 ? . .
H(1) C(61) 2.041 ? . .
H(1) C(75) 3.377 ? . .
H(1) H(4) 2.329 ? . .
H(1) H(9) 3.404 ? . .
H(1) H(11) 2.988 ? . 1_655
H(1) H(18) 2.785 ? . 1_655
H(1) H(52) 2.487 ? . .
H(2) O(1) 3.063 ? . 2_746
H(2) O(5) 3.086 ? . 2_746
H(2) N(2) 3.444 ? . 2_746
H(2) N(9) 3.225 ? . 2_746
H(2) C(13) 3.322 ? . .
H(2) C(14) 3.259 ? . .
H(2) C(17) 2.829 ? . 2_746
H(2) C(23) 3.497 ? . 2_746
H(2) C(26) 3.073 ? . 2_746
H(2) C(30) 3.209 ? . 2_746
H(2) C(52) 2.025 ? . .
H(2) C(53) 3.390 ? . 2_746
H(2) C(61) 2.094 ? . .
H(2) C(63) 3.187 ? . 2_746
H(2) H(3) 2.332 ? . .
H(2) H(4) 2.379 ? . .
H(2) H(5) 2.566 ? . 2_746
H(2) H(7) 2.798 ? . 2_746
H(2) H(32) 2.580 ? . 2_746
H(3) N(2) 3.476 ? . 2_746
H(3) C(14) 2.055 ? . .
H(3) C(29) 2.025 ? . .
H(3) C(38) 2.905 ? . .
H(3) C(39) 3.300 ? . .
H(3) C(57) 3.234 ? . .
H(3) C(61) 3.298 ? . .
H(3) C(68) 3.589 ? . 2_646
H(3) H(2) 2.332 ? . .
H(3) H(5) 3.406 ? . 2_746
H(3) H(7) 2.836 ? . 2_746
H(3) H(23) 3.316 ? . 2_745
H(3) H(24) 3.485 ? . 2_745
H(3) H(34) 2.842 ? . 2_646
H(3) H(35) 3.385 ? . 2_646
H(3) H(49) 3.493 ? . .
H(3) H(50) 2.803 ? . .
H(4) Br(1) 3.481 ? . 1_655
H(4) Br(2) 3.450 ? . 2_745
H(4) O(5) 2.658 ? . 2_746
H(4) C(13) 2.006 ? . .
H(4) C(17) 3.352 ? . 2_746
H(4) C(23) 2.998 ? . 2_746
H(4) C(29) 2.074 ? . .
H(4) C(30) 3.361 ? . 2_746
H(4) C(39) 3.202 ? . .
H(4) C(52) 3.275 ? . .
H(4) H(1) 2.329 ? . .
H(4) H(2) 2.379 ? . .
H(4) H(32) 3.393 ? . 2_746
H(4) H(37) 2.957 ? . 2_746
H(4) H(40) 3.466 ? . 2_746
H(5) O(1) 2.788 ? . .
H(5) N(2) 2.493 ? . .
H(5) C(3) 2.644 ? . .
H(5) C(17) 3.567 ? . .
H(5) C(29) 3.405 ? . 2_756
H(5) C(47) 2.058 ? . .
H(5) C(53) 3.021 ? . .
H(5) C(63) 2.064 ? . .
H(5) C(70) 3.259 ? . .
H(5) C(75) 3.259 ? . .
H(5) H(2) 2.566 ? . 2_756
H(5) H(3) 3.406 ? . 2_756
H(5) H(7) 2.366 ? . .
H(5) H(18) 2.800 ? . 1_655
H(5) H(32) 2.828 ? . .
H(5) H(51) 2.743 ? . .
H(5) H(52) 2.560 ? . .
H(6) C(47) 3.267 ? . .
H(6) C(59) 3.410 ? . 2_746
H(6) C(63) 3.246 ? . .
H(6) C(65) 3.522 ? . 2_746
H(6) C(70) 2.051 ? . .
H(6) C(75) 2.044 ? . .
H(6) H(8) 2.352 ? . .
H(6) H(9) 2.339 ? . .
H(6) H(10) 2.915 ? . 1_656
H(6) H(20) 2.802 ? . 1_456
H(6) H(28) 2.498 ? . 2_746
H(6) H(39) 2.844 ? . 2_746
H(6) H(40) 3.357 ? . 2_746
H(7) C(15) 3.118 ? . 1_556
H(7) C(26) 2.058 ? . .
H(7) C(29) 3.186 ? . 2_756
H(7) C(34) 3.421 ? . 1_556
H(7) C(47) 3.291 ? . .
H(7) C(49) 3.566 ? . 1_556
H(7) C(51) 3.248 ? . .
H(7) C(52) 3.196 ? . 2_756
H(7) C(70) 2.003 ? . .
H(7) H(2) 2.798 ? . 2_756
H(7) H(3) 2.836 ? . 2_756
H(7) H(5) 2.366 ? . .
H(7) H(8) 2.297 ? . .
H(7) H(22) 3.578 ? . 1_556
H(7) H(23) 3.184 ? . 1_556
H(7) H(24) 3.151 ? . 1_556
H(7) H(32) 3.561 ? . .
H(8) C(15) 3.320 ? . 1_556
H(8) C(26) 3.263 ? . .
H(8) C(34) 3.169 ? . 1_556
H(8) C(48) 3.578 ? . 1_656
H(8) C(49) 3.245 ? . 1_556
H(8) C(51) 2.045 ? . .
H(8) C(54) 2.922 ? . 1_556
H(8) C(63) 2.004 ? . .
H(8) C(66) 2.833 ? . 1_556
H(8) C(67) 3.019 ? . 1_556
H(8) C(75) 3.266 ? . .
H(8) H(6) 2.352 ? . .
H(8) H(7) 2.297 ? . .
H(8) H(10) 3.171 ? . 1_656
H(8) H(12) 2.843 ? . 1_656
H(8) H(26) 3.244 ? . 1_556
H(8) H(27) 3.519 ? . 1_556
H(8) H(43) 3.591 ? . 1_556
H(9) N(3) 2.515 ? . .
H(9) C(3) 2.693 ? . .
H(9) C(13) 3.248 ? . .
H(9) C(14) 3.392 ? . .
H(9) C(26) 3.257 ? . .
H(9) C(28) 3.063 ? . .
H(9) C(38) 3.570 ? . .
H(9) C(39) 2.730 ? . .
H(9) C(41) 3.489 ? . .
H(9) C(43) 3.095 ? . .
H(9) C(47) 2.019 ? . .
H(9) C(51) 2.034 ? . .
H(9) C(70) 3.265 ? . .
H(9) H(1) 3.404 ? . .
H(9) H(6) 2.339 ? . .
H(9) H(16) 2.377 ? . .
H(9) H(40) 3.064 ? . 2_746
H(9) H(45) 2.798 ? . .
H(9) H(51) 3.270 ? . .
H(9) H(52) 3.451 ? . .
H(10) N(4) 2.711 ? . 1_455
H(10) C(32) 3.561 ? . 1_455
H(10) C(33) 3.280 ? . .
H(10) C(48) 2.021 ? . .
H(10) C(50) 3.257 ? . .
H(10) C(51) 3.524 ? . 1_454
H(10) C(60) 2.053 ? . .
H(10) H(6) 2.915 ? . 1_454
H(10) H(8) 3.171 ? . 1_454
H(10) H(12) 2.310 ? . .
H(10) H(14) 2.355 ? . .
H(10) H(26) 3.580 ? . 1_455
H(10) H(28) 3.285 ? . 2_645
H(10) H(39) 2.893 ? . 2_645
H(10) H(44) 3.098 ? . 1_455
H(11) Br(2) 3.249 ? . 2_645
H(11) O(4) 2.495 ? . .
H(11) N(3) 3.564 ? . 1_455
H(11) C(13) 3.031 ? . 1_455
H(11) C(15) 3.264 ? . 2_645
H(11) C(16) 3.277 ? . .
H(11) C(39) 3.243 ? . 1_455
H(11) C(49) 3.506 ? . 2_645
H(11) C(50) 3.257 ? . .
H(11) C(58) 2.013 ? . .
H(11) C(60) 2.039 ? . .
H(11) H(1) 2.988 ? . 1_455
H(11) H(14) 2.338 ? . .
H(11) H(24) 2.758 ? . 2_645
H(11) H(52) 3.131 ? . 1_455
H(12) Br(1) 3.125 ? . 1_554
H(12) C(16) 2.005 ? . .
H(12) C(50) 2.022 ? . .
H(12) C(55) 3.338 ? . 1_455
H(12) C(58) 3.251 ? . .
H(12) C(60) 3.234 ? . .
H(12) C(70) 3.224 ? . 1_454
H(12) C(76) 3.388 ? . 1_455
H(12) H(8) 2.843 ? . 1_454
H(12) H(10) 2.310 ? . .
H(12) H(13) 2.328 ? . .
H(12) H(22) 3.336 ? . 1_455
H(12) H(43) 2.679 ? . 1_455
H(12) H(44) 3.247 ? . 1_455
H(13) O(3) 2.736 ? . .
H(13) O(4) 2.664 ? . .
H(13) C(2) 2.910 ? . .
H(13) C(16) 3.254 ? . .
H(13) C(33) 3.255 ? . .
H(13) C(37) 3.040 ? . 1_455
H(13) C(40) 2.928 ? . 1_455
H(13) C(48) 2.038 ? . .
H(13) C(56) 3.305 ? . 1_455
H(13) C(58) 2.054 ? . .
H(13) C(64) 3.587 ? . 1_455
H(13) C(71) 3.338 ? . 2_745
H(13) C(76) 3.380 ? . 1_455
H(13) H(12) 2.328 ? . .
H(13) H(19) 3.170 ? . 1_455
H(13) H(29) 2.493 ? . 2_745
H(13) H(31) 3.367 ? . 2_745
H(13) H(41) 3.115 ? . 1_455
H(13) H(43) 3.545 ? . 1_455
H(14) N(3) 2.937 ? . 1_455
H(14) N(4) 3.046 ? . 1_455
H(14) C(3) 3.410 ? . 1_455
H(14) C(16) 2.044 ? . .
H(14) C(32) 3.112 ? . 1_455
H(14) C(33) 2.036 ? . .
H(14) C(39) 3.367 ? . 1_455
H(14) C(43) 3.146 ? . 1_455
H(14) C(48) 3.233 ? . .
H(14) C(58) 3.236 ? . .
H(14) H(10) 2.355 ? . .
H(14) H(11) 2.338 ? . .
H(14) H(24) 3.298 ? . 2_645
H(14) H(51) 3.465 ? . 1_455
H(14) H(52) 3.141 ? . 1_455
H(15) O(3) 2.709 ? . .
H(15) N(2) 2.670 ? . 1_455
H(15) C(2) 3.231 ? . .
H(15) C(22) 2.017 ? . .
H(15) C(28) 3.276 ? . .
H(15) C(35) 3.240 ? . .
H(15) C(36) 2.015 ? . .
H(15) C(41) 2.657 ? . .
H(15) C(62) 3.471 ? . .
H(15) C(68) 3.133 ? . .
H(15) H(18) 2.320 ? . .
H(15) H(33) 3.477 ? . .
H(15) H(34) 2.876 ? . .
H(15) H(45) 3.339 ? . .
H(15) H(46) 2.324 ? . .
H(16) N(3) 3.312 ? . .
H(16) N(8) 3.499 ? . .
H(16) C(14) 3.463 ? . .
H(16) C(22) 2.088 ? . .
H(16) C(25) 3.276 ? . .
H(16) C(31) 2.030 ? . .
H(16) C(35) 3.278 ? . .
H(16) C(38) 2.852 ? . .
H(16) C(41) 2.739 ? . .
H(16) C(43) 2.757 ? . .
H(16) C(45) 3.090 ? . .
H(16) C(57) 3.378 ? . .
H(16) C(75) 3.184 ? . .
H(16) H(9) 2.377 ? . .
H(16) H(17) 2.331 ? . .
H(16) H(45) 2.760 ? . .
H(16) H(49) 2.958 ? . .
H(17) Br(1) 2.931 ? . .
H(17) C(22) 3.313 ? . .
H(17) C(28) 2.032 ? . .
H(17) C(35) 2.058 ? . .
H(17) C(36) 3.293 ? . .
H(17) C(59) 3.275 ? . 2_746
H(17) C(71) 3.130 ? . 2_746
H(17) C(77) 3.168 ? . 2_646
H(17) H(16) 2.331 ? . .
H(17) H(28) 3.458 ? . 2_746
H(17) H(29) 3.199 ? . 2_746
H(17) H(35) 3.531 ? . 2_646
H(17) H(36) 2.704 ? . 2_646
H(18) Br(1) 2.930 ? . .
H(18) N(2) 3.204 ? . 1_455
H(18) C(22) 3.293 ? . .
H(18) C(25) 2.041 ? . .
H(18) C(26) 2.849 ? . 1_455
H(18) C(31) 3.300 ? . .
H(18) C(35) 2.052 ? . .
H(18) C(47) 3.273 ? . 1_455
H(18) C(63) 3.357 ? . 1_455
H(18) H(1) 2.785 ? . 1_455
H(18) H(5) 2.800 ? . 1_455
H(18) H(15) 2.320 ? . .
H(18) H(23) 3.206 ? . 1_456
H(18) H(52) 3.158 ? . 1_455
H(19) O(3) 2.659 ? . 1_655
H(19) N(4) 2.586 ? . 1_655
H(19) C(2) 3.461 ? . 1_655
H(19) C(32) 3.004 ? . 1_655
H(19) C(37) 2.031 ? . .
H(19) C(56) 2.030 ? . .
H(19) C(64) 2.633 ? . .
H(19) C(69) 3.215 ? . .
H(19) C(76) 3.231 ? . .
H(19) H(13) 3.170 ? . 1_655
H(19) H(20) 2.323 ? . .
H(19) H(26) 2.989 ? . 1_655
H(19) H(27) 3.144 ? . 1_655
H(19) H(29) 3.587 ? . 2_845
H(19) H(30) 3.294 ? . .
H(19) H(41) 3.018 ? . .
H(19) H(42) 2.363 ? . .
H(20) N(4) 3.307 ? . 1_655
H(20) C(37) 3.262 ? . .
H(20) C(40) 2.030 ? . .
H(20) C(51) 3.389 ? . 1_654
H(20) C(59) 3.396 ? . 2_845
H(20) C(67) 3.558 ? . 1_655
H(20) C(69) 1.983 ? . .
H(20) C(71) 3.508 ? . 2_845
H(20) C(78) 3.219 ? . .
H(20) H(6) 2.802 ? . 1_654
H(20) H(19) 2.323 ? . .
H(20) H(21) 2.279 ? . .
H(20) H(26) 3.419 ? . 1_655
H(20) H(27) 3.054 ? . 1_655
H(20) H(28) 2.712 ? . 2_845
H(20) H(29) 2.917 ? . 2_845
H(21) C(22) 3.379 ? . 1_654
H(21) C(25) 3.306 ? . 1_654
H(21) C(28) 3.300 ? . 1_654
H(21) C(31) 3.130 ? . 1_654
H(21) C(35) 3.040 ? . 1_654
H(21) C(36) 3.171 ? . 1_654
H(21) C(40) 3.227 ? . .
H(21) C(56) 1.988 ? . .
H(21) C(62) 3.500 ? . 1_654
H(21) C(76) 3.242 ? . .
H(21) C(78) 2.042 ? . .
H(21) H(20) 2.279 ? . .
H(21) H(23) 2.348 ? . .
H(21) H(33) 2.630 ? . 1_654
H(21) H(34) 3.566 ? . 1_654
H(22) N(1) 2.782 ? . .
H(22) C(1) 3.472 ? . .
H(22) C(19) 3.498 ? . .
H(22) C(34) 2.851 ? . .
H(22) C(37) 2.033 ? . .
H(22) C(40) 3.228 ? . .
H(22) C(54) 3.382 ? . .
H(22) C(55) 3.276 ? . .
H(22) C(64) 2.759 ? . .
H(22) C(69) 3.240 ? . .
H(22) C(78) 2.009 ? . .
H(22) H(7) 3.578 ? . 1_554
H(22) H(12) 3.336 ? . 1_655
H(22) H(23) 2.309 ? . .
H(22) H(25) 2.207 ? . .
H(22) H(41) 3.049 ? . .
H(22) H(43) 2.513 ? . .
H(22) H(50) 3.452 ? . 2_755
H(23) C(36) 3.354 ? . 1_654
H(23) C(37) 3.266 ? . .
H(23) C(56) 3.214 ? . .
H(23) C(69) 2.043 ? . .
H(23) C(76) 2.020 ? . .
H(23) H(3) 3.316 ? . 2_755
H(23) H(7) 3.184 ? . 1_554
H(23) H(18) 3.206 ? . 1_654
H(23) H(21) 2.348 ? . .
H(23) H(22) 2.309 ? . .
H(23) H(33) 3.560 ? . 1_654
H(23) H(34) 2.911 ? . 1_654
H(23) H(50) 3.257 ? . 2_755
H(24) Br(2) 2.958 ? . .
H(24) C(14) 3.237 ? . 2_755
H(24) C(29) 3.269 ? . 2_755
H(24) C(33) 3.308 ? . 2_655
H(24) C(34) 2.027 ? . .
H(24) C(39) 3.528 ? . 2_755
H(24) C(49) 2.078 ? . .
H(24) C(52) 3.123 ? . 2_755
H(24) C(54) 3.276 ? . .
H(24) C(60) 3.597 ? . 2_655
H(24) C(61) 3.561 ? . 2_755
H(24) C(67) 3.281 ? . .
H(24) H(3) 3.485 ? . 2_755
H(24) H(7) 3.151 ? . 1_554
H(24) H(11) 2.758 ? . 2_655
H(24) H(14) 3.298 ? . 2_655
H(24) H(25) 2.315 ? . .
H(25) N(1) 3.007 ? . .
H(25) C(1) 3.578 ? . .
H(25) C(15) 2.012 ? . .
H(25) C(19) 2.807 ? . .
H(25) C(42) 3.282 ? . .
H(25) C(46) 3.169 ? . .
H(25) C(49) 3.270 ? . .
H(25) C(54) 2.031 ? . .
H(25) C(55) 2.678 ? . .
H(25) C(66) 3.225 ? . .
H(25) C(76) 3.141 ? . .
H(25) H(22) 2.207 ? . .
H(25) H(24) 2.315 ? . .
H(25) H(38) 3.056 ? . .
H(25) H(43) 2.616 ? . .
H(25) H(44) 3.599 ? . .
H(26) O(1) 3.184 ? . .
H(26) N(4) 2.734 ? . .
H(26) N(9) 3.495 ? . .
H(26) C(17) 3.208 ? . .
H(26) C(34) 3.224 ? . .
H(26) C(40) 3.417 ? . 1_455
H(26) C(49) 3.226 ? . .
H(26) C(54) 2.015 ? . .
H(26) C(55) 2.659 ? . .
H(26) C(67) 2.006 ? . .
H(26) H(8) 3.244 ? . 1_554
H(26) H(10) 3.580 ? . 1_655
H(26) H(19) 2.989 ? . 1_455
H(26) H(20) 3.419 ? . 1_455
H(26) H(27) 2.303 ? . .
H(26) H(30) 3.445 ? . 1_455
H(26) H(43) 3.413 ? . .
H(26) H(44) 2.353 ? . .
H(27) Br(2) 2.913 ? . .
H(27) C(15) 3.286 ? . .
H(27) C(37) 3.379 ? . 1_455
H(27) C(40) 2.891 ? . 1_455
H(27) C(49) 2.031 ? . .
H(27) C(54) 3.272 ? . .
H(27) C(56) 2.872 ? . 1_455
H(27) C(66) 2.025 ? . .
H(27) C(69) 3.396 ? . 1_455
H(27) C(72) 3.269 ? . 1_455
H(27) H(8) 3.519 ? . 1_554
H(27) H(19) 3.144 ? . 1_455
H(27) H(20) 3.054 ? . 1_455
H(27) H(26) 2.303 ? . .
H(27) H(30) 2.414 ? . 1_455
H(28) C(1) 3.291 ? . .
H(28) C(20) 2.053 ? . .
H(28) C(42) 2.886 ? . .
H(28) C(51) 3.414 ? . 2_756
H(28) C(56) 3.488 ? . 2_855
H(28) C(65) 3.213 ? . .
H(28) C(71) 2.043 ? . .
H(28) C(74) 3.277 ? . .
H(28) H(6) 2.498 ? . 2_756
H(28) H(10) 3.285 ? . 2_655
H(28) H(17) 3.458 ? . 2_756
H(28) H(20) 2.712 ? . 2_855
H(28) H(29) 2.336 ? . .
H(28) H(39) 2.805 ? . .
H(28) H(40) 3.428 ? . .
H(29) O(4) 3.332 ? . 2_755
H(29) C(2) 3.457 ? . 2_755
H(29) C(20) 3.240 ? . .
H(29) C(40) 3.517 ? . 2_855
H(29) C(50) 3.147 ? . 2_755
H(29) C(56) 3.089 ? . 2_855
H(29) C(58) 3.588 ? . 2_755
H(29) C(59) 2.024 ? . .
H(29) C(72) 3.285 ? . .
H(29) C(74) 2.026 ? . .
H(29) H(13) 2.493 ? . 2_755
H(29) H(17) 3.199 ? . 2_756
H(29) H(19) 3.587 ? . 2_855
H(29) H(20) 2.917 ? . 2_855
H(29) H(28) 2.336 ? . .
H(29) H(31) 2.311 ? . .
H(29) H(48) 3.451 ? . 2_755
H(30) N(1) 2.766 ? . .
H(30) C(1) 2.066 ? . .
H(30) C(20) 3.316 ? . .
H(30) C(37) 2.766 ? . .
H(30) C(40) 3.150 ? . .
H(30) C(64) 2.801 ? . .
H(30) C(66) 3.538 ? . 1_655
H(30) C(67) 2.979 ? . 1_655
H(30) C(71) 3.299 ? . .
H(30) C(74) 2.070 ? . .
H(30) C(76) 3.487 ? . .
H(30) C(77) 3.545 ? . 1_655
H(30) H(19) 3.294 ? . .
H(30) H(26) 3.445 ? . 1_655
H(30) H(27) 2.414 ? . 1_655
H(30) H(31) 2.370 ? . .
H(30) H(36) 2.913 ? . 1_655
H(30) H(42) 2.593 ? . .
H(30) H(47) 3.338 ? . 2_755
H(31) O(4) 2.918 ? . 2_755
H(31) C(1) 3.245 ? . .
H(31) C(24) 3.540 ? . 2_755
H(31) C(50) 3.380 ? . 2_755
H(31) C(58) 3.156 ? . 2_755
H(31) C(59) 3.265 ? . .
H(31) C(71) 2.026 ? . .
H(31) C(72) 2.044 ? . .
H(31) H(13) 3.367 ? . 2_755
H(31) H(29) 2.311 ? . .
H(31) H(30) 2.370 ? . .
H(31) H(36) 3.233 ? . 1_655
H(31) H(37) 3.571 ? . 1_655
H(31) H(38) 3.493 ? . 1_655
H(31) H(47) 2.806 ? . 2_755
H(31) H(48) 3.463 ? . 2_755
H(32) O(1) 2.497 ? . .
H(32) O(5) 2.720 ? . .
H(32) C(17) 2.846 ? . .
H(32) C(23) 2.061 ? . .
H(32) C(26) 2.815 ? . .
H(32) C(29) 3.372 ? . 2_756
H(32) C(47) 3.229 ? . .
H(32) C(62) 2.042 ? . .
H(32) C(63) 3.263 ? . .
H(32) C(68) 3.256 ? . .
H(32) C(77) 3.300 ? . .
H(32) H(2) 2.580 ? . 2_756
H(32) H(4) 3.393 ? . 2_756
H(32) H(5) 2.828 ? . .
H(32) H(7) 3.561 ? . .
H(32) H(33) 2.339 ? . .
H(32) H(45) 3.001 ? . .
H(32) H(46) 3.486 ? . .
H(32) H(51) 3.142 ? . .
H(33) Br(2) 3.483 ? . 1_556
H(33) C(22) 3.392 ? . .
H(33) C(23) 3.220 ? . .
H(33) C(25) 3.477 ? . .
H(33) C(30) 2.017 ? . .
H(33) C(41) 3.352 ? . .
H(33) C(68) 2.010 ? . .
H(33) C(69) 3.194 ? . 1_456
H(33) C(73) 3.251 ? . .
H(33) H(15) 3.477 ? . .
H(33) H(21) 2.630 ? . 1_456
H(33) H(23) 3.560 ? . 1_456
H(33) H(32) 2.339 ? . .
H(33) H(34) 2.297 ? . .
H(33) H(45) 2.937 ? . .
H(33) H(46) 3.202 ? . .
H(34) N(2) 3.241 ? . 1_455
H(34) C(25) 3.326 ? . .
H(34) C(30) 3.242 ? . .
H(34) C(62) 2.011 ? . .
H(34) C(73) 2.029 ? . .
H(34) C(77) 3.238 ? . .
H(34) C(78) 3.581 ? . 1_456
H(34) H(3) 2.842 ? . 2_656
H(34) H(15) 2.876 ? . .
H(34) H(21) 3.566 ? . 1_456
H(34) H(23) 2.911 ? . 1_456
H(34) H(33) 2.297 ? . .
H(34) H(35) 2.336 ? . .
H(34) H(49) 3.368 ? . 2_656
H(34) H(50) 3.278 ? . 2_656
H(35) N(1) 3.298 ? . 1_455
H(35) N(2) 3.311 ? . 1_455
H(35) C(1) 3.334 ? . 1_455
H(35) C(19) 3.319 ? . 1_455
H(35) C(20) 3.434 ? . 1_455
H(35) C(23) 3.240 ? . .
H(35) C(42) 3.438 ? . 1_455
H(35) C(53) 3.464 ? . 1_455
H(35) C(62) 3.256 ? . .
H(35) C(68) 2.041 ? . .
H(35) C(77) 2.033 ? . .
H(35) H(3) 3.385 ? . 2_656
H(35) H(17) 3.531 ? . 2_656
H(35) H(34) 2.336 ? . .
H(35) H(36) 2.345 ? . .
H(35) H(42) 3.184 ? . 1_455
H(36) O(5) 2.472 ? . .
H(36) C(1) 2.964 ? . 1_455
H(36) C(20) 3.450 ? . 1_455
H(36) C(23) 2.038 ? . .
H(36) C(30) 3.295 ? . .
H(36) C(31) 3.569 ? . 2_656
H(36) C(68) 3.247 ? . .
H(36) C(71) 3.387 ? . 1_455
H(36) C(72) 2.646 ? . 1_455
H(36) C(73) 2.034 ? . .
H(36) C(74) 2.871 ? . 1_455
H(36) H(17) 2.704 ? . 2_656
H(36) H(30) 2.913 ? . 1_455
H(36) H(31) 3.233 ? . 1_455
H(36) H(35) 2.345 ? . .
H(36) H(42) 3.181 ? . 1_455
H(37) Br(1) 2.885 ? . 2_656
H(37) O(5) 2.175 ? . .
H(37) N(9) 2.016 ? . .
H(37) C(17) 2.495 ? . .
H(37) C(23) 3.492 ? . .
H(37) C(42) 3.305 ? . .
H(37) C(46) 3.381 ? . .
H(37) C(61) 3.353 ? . 2_756
H(37) C(65) 2.086 ? . .
H(37) H(4) 2.957 ? . 2_756
H(37) H(31) 3.571 ? . 1_455
H(37) H(38) 1.602 ? . .
H(37) H(39) 2.442 ? . .
H(37) H(40) 2.346 ? . .
H(38) O(5) 3.124 ? . .
H(38) N(9) 2.016 ? . .
H(38) C(15) 3.349 ? . .
H(38) C(17) 2.930 ? . .
H(38) C(19) 2.996 ? . .
H(38) C(34) 2.822 ? . .
H(38) C(42) 2.727 ? . .
H(38) C(46) 2.842 ? . .
H(38) C(54) 2.802 ? . .
H(38) C(55) 3.345 ? . .
H(38) C(65) 2.086 ? . .
H(38) C(66) 3.260 ? . .
H(38) H(25) 3.056 ? . .
H(38) H(31) 3.493 ? . 1_455
H(38) H(37) 1.602 ? . .
H(38) H(39) 2.339 ? . .
H(38) H(40) 2.881 ? . .
H(39) Br(1) 3.574 ? . 2_656
H(39) N(9) 3.314 ? . .
H(39) C(16) 3.113 ? . 2_655
H(39) C(19) 3.254 ? . .
H(39) C(20) 2.834 ? . .
H(39) C(42) 2.053 ? . .
H(39) C(44) 2.094 ? . .
H(39) C(51) 3.405 ? . 2_756
H(39) C(59) 3.182 ? . .
H(39) H(6) 2.844 ? . 2_756
H(39) H(10) 2.893 ? . 2_655
H(39) H(28) 2.805 ? . .
H(39) H(37) 2.442 ? . .
H(39) H(38) 2.339 ? . .
H(39) H(40) 1.606 ? . .
H(40) N(9) 2.761 ? . .
H(40) C(13) 3.401 ? . 2_756
H(40) C(19) 3.003 ? . .
H(40) C(20) 3.084 ? . .
H(40) C(29) 3.354 ? . 2_756
H(40) C(42) 2.053 ? . .
H(40) C(44) 2.094 ? . .
H(40) C(46) 3.435 ? . .
H(40) C(61) 3.182 ? . 2_756
H(40) C(75) 3.524 ? . 2_756
H(40) H(4) 3.466 ? . 2_756
H(40) H(6) 3.357 ? . 2_756
H(40) H(9) 3.064 ? . 2_756
H(40) H(28) 3.428 ? . .
H(40) H(37) 2.346 ? . .
H(40) H(38) 2.881 ? . .
H(40) H(39) 1.606 ? . .
H(41) O(3) 2.782 ? . 1_655
H(41) N(1) 2.002 ? . .
H(41) N(2) 2.861 ? . .
H(41) C(1) 3.262 ? . .
H(41) C(19) 2.671 ? . .
H(41) C(37) 2.079 ? . .
H(41) C(40) 2.950 ? . .
H(41) C(46) 2.777 ? . .
H(41) C(50) 3.308 ? . 1_655
H(41) C(53) 2.564 ? . .
H(41) C(55) 2.833 ? . .
H(41) C(76) 2.974 ? . .
H(41) H(13) 3.115 ? . 1_655
H(41) H(19) 3.018 ? . .
H(41) H(22) 3.049 ? . .
H(41) H(42) 1.600 ? . .
H(41) H(43) 2.166 ? . .
H(41) H(44) 3.258 ? . .
H(42) O(3) 2.964 ? . 1_655
H(42) N(1) 2.002 ? . .
H(42) C(1) 2.646 ? . .
H(42) C(19) 3.124 ? . .
H(42) C(37) 2.079 ? . .
H(42) C(40) 2.575 ? . .
H(42) C(53) 3.536 ? . .
H(42) C(72) 2.893 ? . .
H(42) C(73) 3.177 ? . 1_655
H(42) C(76) 3.352 ? . .
H(42) C(77) 3.162 ? . 1_655
H(42) H(19) 2.363 ? . .
H(42) H(30) 2.593 ? . .
H(42) H(35) 3.184 ? . 1_655
H(42) H(36) 3.181 ? . 1_655
H(42) H(41) 1.600 ? . .
H(42) H(46) 3.453 ? . 1_655
H(43) N(1) 2.765 ? . .
H(43) N(9) 3.350 ? . .
H(43) C(16) 3.466 ? . 1_655
H(43) C(19) 2.671 ? . .
H(43) C(34) 2.708 ? . .
H(43) C(37) 3.112 ? . .
H(43) C(46) 2.102 ? . .
H(43) C(48) 2.897 ? . 1_655
H(43) C(50) 3.394 ? . 1_655
H(43) C(53) 2.775 ? . .
H(43) C(54) 2.051 ? . .
H(43) C(64) 2.699 ? . .
H(43) C(66) 3.192 ? . .
H(43) C(76) 3.003 ? . .
H(43) H(8) 3.591 ? . 1_554
H(43) H(12) 2.679 ? . 1_655
H(43) H(13) 3.545 ? . 1_655
H(43) H(22) 2.513 ? . .
H(43) H(25) 2.616 ? . .
H(43) H(26) 3.413 ? . .
H(43) H(41) 2.166 ? . .
H(43) H(44) 1.598 ? . .
H(44) O(1) 2.499 ? . .
H(44) N(2) 3.413 ? . .
H(44) N(4) 3.290 ? . .
H(44) N(9) 2.834 ? . .
H(44) C(16) 3.078 ? . 1_655
H(44) C(17) 2.909 ? . .
H(44) C(19) 3.391 ? . .
H(44) C(34) 3.311 ? . .
H(44) C(46) 2.102 ? . .
H(44) C(48) 3.185 ? . 1_655
H(44) C(53) 2.578 ? . .
H(44) C(54) 2.051 ? . .
H(44) C(66) 2.570 ? . .
H(44) H(10) 3.098 ? . 1_655
H(44) H(12) 3.247 ? . 1_655
H(44) H(25) 3.599 ? . .
H(44) H(26) 2.353 ? . .
H(44) H(41) 3.258 ? . .
H(44) H(43) 1.598 ? . .
H(45) N(3) 2.753 ? . .
H(45) N(8) 3.335 ? . .
H(45) C(3) 2.585 ? . .
H(45) C(22) 2.042 ? . .
H(45) C(25) 3.137 ? . .
H(45) C(28) 2.780 ? . .
H(45) C(30) 3.136 ? . .
H(45) C(32) 2.811 ? . .
H(45) C(43) 2.589 ? . .
H(45) C(45) 2.086 ? . .
H(45) C(47) 2.755 ? . .
H(45) C(62) 3.114 ? . .
H(45) C(75) 2.902 ? . .
H(45) H(9) 2.798 ? . .
H(45) H(15) 3.339 ? . .
H(45) H(16) 2.760 ? . .
H(45) H(32) 3.001 ? . .
H(45) H(33) 2.937 ? . .
H(45) H(46) 1.598 ? . .
H(45) H(51) 2.163 ? . .
H(45) H(52) 3.540 ? . .
H(46) O(3) 2.362 ? . .
H(46) N(4) 3.277 ? . .
H(46) N(8) 2.887 ? . .
H(46) C(2) 2.897 ? . .
H(46) C(22) 2.042 ? . .
H(46) C(25) 2.552 ? . .
H(46) C(28) 3.361 ? . .
H(46) C(30) 3.192 ? . .
H(46) C(32) 2.480 ? . .
H(46) C(43) 3.335 ? . .
H(46) C(45) 2.086 ? . .
H(46) C(62) 3.020 ? . .
H(46) C(68) 3.390 ? . .
H(46) H(15) 2.324 ? . .
H(46) H(32) 3.486 ? . .
H(46) H(33) 3.202 ? . .
H(46) H(42) 3.453 ? . 1_455
H(46) H(45) 1.598 ? . .
H(46) H(51) 3.123 ? . .
H(47) Br(2) 2.947 ? . 2_645
H(47) O(4) 2.234 ? . .
H(47) N(8) 2.070 ? . .
H(47) C(2) 2.590 ? . .
H(47) C(38) 3.272 ? . .
H(47) C(45) 3.400 ? . .
H(47) C(57) 2.055 ? . .
H(47) C(58) 3.487 ? . .
H(47) C(71) 3.359 ? . 2_745
H(47) C(72) 3.143 ? . 2_745
H(47) C(74) 2.818 ? . 2_745
H(47) H(30) 3.338 ? . 2_745
H(47) H(31) 2.806 ? . 2_745
H(47) H(48) 1.604 ? . .
H(47) H(49) 2.345 ? . .
H(47) H(50) 2.389 ? . .
H(48) O(4) 3.248 ? . .
H(48) N(8) 2.070 ? . .
H(48) C(1) 3.380 ? . 2_745
H(48) C(2) 2.988 ? . .
H(48) C(20) 3.417 ? . 2_745
H(48) C(32) 3.116 ? . .
H(48) C(38) 2.633 ? . .
H(48) C(43) 2.863 ? . .
H(48) C(45) 2.815 ? . .
H(48) C(57) 2.055 ? . .
H(48) C(59) 3.233 ? . 2_745
H(48) C(71) 3.033 ? . 2_745
H(48) C(72) 3.227 ? . 2_745
H(48) C(74) 3.034 ? . 2_745
H(48) H(29) 3.451 ? . 2_745
H(48) H(31) 3.463 ? . 2_745
H(48) H(47) 1.604 ? . .
H(48) H(49) 2.862 ? . .
H(48) H(50) 2.337 ? . .
H(49) Br(2) 3.145 ? . 2_645
H(49) N(8) 2.710 ? . .
H(49) C(14) 3.131 ? . .
H(49) C(24) 2.064 ? . .
H(49) C(28) 3.276 ? . .
H(49) C(38) 2.061 ? . .
H(49) C(43) 2.987 ? . .
H(49) C(45) 3.390 ? . .
H(49) C(68) 3.391 ? . 2_646
H(49) C(73) 3.563 ? . 2_646
H(49) H(3) 3.493 ? . .
H(49) H(16) 2.958 ? . .
H(49) H(34) 3.368 ? . 2_646
H(49) H(47) 2.345 ? . .
H(49) H(48) 2.862 ? . .
H(49) H(50) 1.608 ? . .
H(50) N(8) 3.333 ? . .
H(50) C(14) 2.814 ? . .
H(50) C(24) 2.064 ? . .
H(50) C(38) 2.061 ? . .
H(50) C(43) 3.247 ? . .
H(50) C(52) 3.168 ? . .
H(50) C(78) 3.519 ? . 2_745
H(50) H(3) 2.803 ? . .
H(50) H(22) 3.452 ? . 2_745
H(50) H(23) 3.257 ? . 2_745
H(50) H(34) 3.278 ? . 2_646
H(50) H(47) 2.389 ? . .
H(50) H(48) 2.337 ? . .
H(50) H(49) 1.608 ? . .
H(51) O(1) 2.476 ? . .
H(51) N(3) 2.011 ? . .
H(51) N(4) 3.008 ? . .
H(51) C(26) 2.767 ? . .
H(51) C(32) 2.608 ? . .
H(51) C(39) 3.295 ? . .
H(51) C(41) 2.804 ? . .
H(51) C(43) 2.703 ? . .
H(51) C(45) 2.789 ? . .
H(51) C(47) 2.050 ? . .
H(51) C(75) 3.092 ? . .
H(51) H(5) 2.743 ? . .
H(51) H(9) 3.270 ? . .
H(51) H(14) 3.465 ? . 1_655
H(51) H(32) 3.142 ? . .
H(51) H(45) 2.163 ? . .
H(51) H(46) 3.123 ? . .
H(51) H(52) 1.598 ? . .
H(52) O(1) 3.312 ? . .
H(52) N(2) 3.367 ? . .
H(52) N(3) 2.011 ? . .
H(52) C(13) 2.907 ? . .
H(52) C(26) 2.666 ? . .
H(52) C(33) 3.265 ? . 1_655
H(52) C(39) 2.713 ? . .
H(52) C(43) 3.259 ? . .
H(52) C(47) 2.050 ? . .
H(52) C(60) 3.263 ? . 1_655
H(52) C(75) 3.208 ? . .
H(52) H(1) 2.487 ? . .
H(52) H(5) 2.560 ? . .
H(52) H(9) 3.451 ? . .
H(52) H(11) 3.131 ? . 1_655
H(52) H(14) 3.141 ? . 1_655
H(52) H(18) 3.158 ? . 1_655
H(52) H(45) 3.540 ? . .
H(52) H(51) 1.598 ? . .

loop_
_geom_torsion_atom_site_label_1
_geom_torsion_atom_site_label_2
_geom_torsion_atom_site_label_3
_geom_torsion_atom_site_label_4
_geom_torsion
_geom_torsion_publ_flag
_geom_torsion_site_symmetry_1
_geom_torsion_site_symmetry_2
_geom_torsion_site_symmetry_3
_geom_torsion_site_symmetry_4
C(2) O(4) C(58) C(33) -129.1(8) ? . . . .
C(2) O(4) C(58) C(50) 54.7(11) ? . . . .
C(58) O(4) C(2) O(3) 2.9(12) ? . . . .
C(58) O(4) C(2) N(8) -178.9(7) ? . . . .
C(17) O(5) C(23) C(30) 39.7(12) ? . . . .
C(17) O(5) C(23) C(77) -146.7(8) ? . . . .
C(23) O(5) C(17) O(1) 6.3(12) ? . . . .
C(23) O(5) C(17) N(9) -173.8(7) ? . . . .
C(1) N(1) C(19) C(42) 1.8(10) ? . . . .
C(1) N(1) C(19) C(46) -177.6(8) ? . . . .
C(19) N(1) C(1) C(20) -1.2(9) ? . . . .
C(19) N(1) C(1) C(72) 174.4(8) ? . . . .
C(1) N(1) C(64) C(37) -73.4(10) ? . . . .
C(64) N(1) C(1) C(20) -162.7(8) ? . . . .
C(64) N(1) C(1) C(72) 13.0(13) ? . . . .
C(19) N(1) C(64) C(37) 130.1(9) ? . . . .
C(64) N(1) C(19) C(42) 161.1(8) ? . . . .
C(64) N(1) C(19) C(46) -18.3(14) ? . . . .
C(3) N(3) C(39) C(13) -7.9(14) ? . . . .
C(3) N(3) C(39) C(14) 173.3(7) ? . . . .
C(39) N(3) C(3) C(47) -66.9(10) ? . . . .
C(3) N(3) C(43) C(38) -172.4(8) ? . . . .
C(3) N(3) C(43) C(45) 4.9(13) ? . . . .
C(43) N(3) C(3) C(47) 104.7(9) ? . . . .
C(39) N(3) C(43) C(38) 0.1(7) ? . . . .
C(39) N(3) C(43) C(45) 177.4(7) ? . . . .
C(43) N(3) C(39) C(13) 178.9(9) ? . . . .
C(43) N(3) C(39) C(14) 0.0(8) ? . . . .
C(2) N(8) C(24) C(57) -143.7(8) ? . . . .
C(24) N(8) C(2) O(3) -156.1(8) ? . . . .
C(24) N(8) C(2) O(4) 25.8(10) ? . . . .
C(2) N(8) C(45) C(32) -65.3(9) ? . . . .
C(2) N(8) C(45) C(41) 53.6(9) ? . . . .
C(2) N(8) C(45) C(43) 177.5(7) ? . . . .
C(45) N(8) C(2) O(3) 0.8(12) ? . . . .
C(45) N(8) C(2) O(4) -177.3(6) ? . . . .
C(24) N(8) C(45) C(32) 92.3(8) ? . . . .
C(24) N(8) C(45) C(41) -148.9(7) ? . . . .
C(24) N(8) C(45) C(43) -25.0(9) ? . . . .
C(45) N(8) C(24) C(57) 59.7(9) ? . . . .
C(17) N(9) C(44) C(65) 141.0(8) ? . . . .
C(44) N(9) C(17) O(1) 170.2(8) ? . . . .
C(44) N(9) C(17) O(5) -9.7(11) ? . . . .
C(17) N(9) C(46) C(19) -169.7(7) ? . . . .
C(17) N(9) C(46) C(53) -55.7(10) ? . . . .
C(17) N(9) C(46) C(55) 65.8(10) ? . . . .
C(46) N(9) C(17) O(1) 5.5(12) ? . . . .
C(46) N(9) C(17) O(5) -174.3(7) ? . . . .
C(44) N(9) C(46) C(19) 25.9(10) ? . . . .
C(44) N(9) C(46) C(53) 139.9(8) ? . . . .
C(44) N(9) C(46) C(55) -98.5(9) ? . . . .
C(46) N(9) C(44) C(65) -55.1(11) ? . . . .
N(1) C(1) C(20) C(42) 0.3(8) ? . . . .
N(1) C(1) C(20) C(59) 178.8(8) ? . . . .
N(1) C(1) C(72) C(74) -176.0(8) ? . . . .
C(20) C(1) C(72) C(74) -0.8(13) ? . . . .
C(72) C(1) C(20) C(42) -175.7(8) ? . . . .
C(72) C(1) C(20) C(59) 2.8(14) ? . . . .
N(3) C(3) C(47) C(26) 172.1(7) ? . . . .
N(3) C(3) C(47) C(75) -11.4(11) ? . . . .
C(39) C(13) C(61) C(29) 1.9(14) ? . . . .
C(61) C(13) C(39) N(3) 179.4(9) ? . . . .
C(61) C(13) C(39) C(14) -1.9(13) ? . . . .
C(38) C(14) C(39) N(3) -0.1(8) ? . . . .
C(38) C(14) C(39) C(13) -179.0(8) ? . . . .
C(39) C(14) C(38) C(43) 0.2(7) ? . . . .
C(39) C(14) C(38) C(57) 175.1(9) ? . . . .
C(38) C(14) C(52) C(29) 179.5(9) ? . . . .
C(52) C(14) C(38) C(43) 179.2(10) ? . . . .
C(52) C(14) C(38) C(57) -5.9(17) ? . . . .
C(39) C(14) C(52) C(29) -1.7(13) ? . . . .
C(52) C(14) C(39) N(3) -179.3(7) ? . . . .
C(52) C(14) C(39) C(13) 1.8(14) ? . . . .
C(34) C(15) C(49) Br(2) -176.6(7) ? . . . .
C(34) C(15) C(49) C(67) 0.0(14) ? . . . .
C(49) C(15) C(34) C(54) 1.6(14) ? . . . .
C(48) C(16) C(60) C(33) -0.6(13) ? . . . .
C(60) C(16) C(48) C(50) 1.6(15) ? . . . .
N(1) C(19) C(42) C(20) -1.6(10) ? . . . .
N(1) C(19) C(42) C(65) 178.8(8) ? . . . .
N(1) C(19) C(46) N(9) -177.1(7) ? . . . .
N(1) C(19) C(46) C(53) 67.3(10) ? . . . .
N(1) C(19) C(46) C(55) -53.6(11) ? . . . .
C(42) C(19) C(46) N(9) 3.6(12) ? . . . .
C(42) C(19) C(46) C(53) -112.0(10) ? . . . .
C(42) C(19) C(46) C(55) 127.2(9) ? . . . .
C(46) C(19) C(42) C(20) 177.7(8) ? . . . .
C(46) C(19) C(42) C(65) -1.8(15) ? . . . .
C(1) C(20) C(42) C(19) 0.8(10) ? . . . .
C(1) C(20) C(42) C(65) -179.7(8) ? . . . .
C(1) C(20) C(59) C(71) -2.9(14) ? . . . .
C(42) C(20) C(59) C(71) 175.1(10) ? . . . .
C(59) C(20) C(42) C(19) -177.4(10) ? . . . .
C(59) C(20) C(42) C(65) 2.1(18) ? . . . .
C(25) C(22) C(28) C(31) -2.7(13) ? . . . .
C(28) C(22) C(25) C(36) 1.9(13) ? . . . .
C(25) C(22) C(41) C(45) -118.1(9) ? . . . .
C(41) C(22) C(25) C(36) -175.4(8) ? . . . .
C(28) C(22) C(41) C(45) 64.8(10) ? . . . .
C(41) C(22) C(28) C(31) 174.6(8) ? . . . .
O(5) C(23) C(30) C(62) 175.3(8) ? . . . .
O(5) C(23) C(77) C(73) -176.7(8) ? . . . .
C(30) C(23) C(77) C(73) -3.1(15) ? . . . .
C(77) C(23) C(30) C(62) 2.4(14) ? . . . .
N(8) C(24) C(57) C(38) -55.3(9) ? . . . .
C(22) C(25) C(36) C(35) 0.7(15) ? . . . .
C(47) C(26) C(63) C(70) -1.7(14) ? . . . .
C(63) C(26) C(47) C(3) 178.6(8) ? . . . .
C(63) C(26) C(47) C(75) 1.9(12) ? . . . .
C(22) C(28) C(31) C(35) 0.9(14) ? . . . .
C(52) C(29) C(61) C(13) -1.9(14) ? . . . .
C(61) C(29) C(52) C(14) 1.7(13) ? . . . .
C(23) C(30) C(62) C(68) -0.3(11) ? . . . .
C(28) C(31) C(35) Br(1) -176.1(7) ? . . . .
C(28) C(31) C(35) C(36) 1.9(15) ? . . . .
N(4) C(32) C(45) N(8) -116(42) ? . . . .
N(4) C(32) C(45) C(41) 122(41) ? . . . .
N(4) C(32) C(45) C(43) 0(42) ? . . . .
C(58) C(33) C(60) C(16) -1.1(15) ? . . . .
C(60) C(33) C(58) O(4) -174.6(8) ? . . . .
C(60) C(33) C(58) C(50) 1.8(14) ? . . . .
C(15) C(34) C(54) C(55) 177.1(8) ? . . . .
C(15) C(34) C(54) C(66) -2.2(14) ? . . . .
Br(1) C(35) C(36) C(25) 175.3(7) ? . . . .
C(31) C(35) C(36) C(25) -2.6(14) ? . . . .
C(40) C(37) C(64) N(1) 148.0(8) ? . . . .
C(64) C(37) C(40) C(56) 177.6(8) ? . . . .
C(40) C(37) C(76) C(78) -5.4(16) ? . . . .
C(76) C(37) C(40) C(56) 5.6(14) ? . . . .
C(64) C(37) C(76) C(78) -176.8(10) ? . . . .
C(76) C(37) C(64) N(1) -40.7(13) ? . . . .
C(14) C(38) C(43) N(3) -0.2(7) ? . . . .
C(14) C(38) C(43) C(45) -177.4(8) ? . . . .
C(14) C(38) C(57) C(24) -148.2(9) ? . . . .
C(43) C(38) C(57) C(24) 26.0(11) ? . . . .
C(57) C(38) C(43) N(3) -175.5(7) ? . . . .
C(57) C(38) C(43) C(45) 7.3(14) ? . . . .
C(37) C(40) C(56) C(69) -4.6(15) ? . . . .
C(22) C(41) C(45) N(8) 39.2(9) ? . . . .
C(22) C(41) C(45) C(32) 157.1(7) ? . . . .
C(22) C(41) C(45) C(43) -82.3(8) ? . . . .
C(19) C(42) C(65) C(44) -25.4(13) ? . . . .
C(20) C(42) C(65) C(44) 155.2(10) ? . . . .
N(3) C(43) C(45) N(8) 174.8(7) ? . . . .
N(3) C(43) C(45) C(32) 59.0(10) ? . . . .
N(3) C(43) C(45) C(41) -61.2(10) ? . . . .
C(38) C(43) C(45) N(8) -8.4(11) ? . . . .
C(38) C(43) C(45) C(32) -124.2(9) ? . . . .
C(38) C(43) C(45) C(41) 115.6(9) ? . . . .
N(9) C(44) C(65) C(42) 50.2(11) ? . . . .
N(9) C(46) C(53) N(2) -139(9) ? . . . .
N(9) C(46) C(55) C(54) 45.9(10) ? . . . .
C(19) C(46) C(53) N(2) -24(9) ? . . . .
C(19) C(46) C(55) C(54) -75.9(10) ? . . . .
C(53) C(46) C(55) C(54) 166.0(8) ? . . . .
C(55) C(46) C(53) N(2) 99(9) ? . . . .
C(3) C(47) C(75) C(51) -179.0(8) ? . . . .
C(26) C(47) C(75) C(51) -2.5(13) ? . . . .
C(16) C(48) C(50) C(58) -0.9(14) ? . . . .
Br(2) C(49) C(67) C(66) 175.6(7) ? . . . .
C(15) C(49) C(67) C(66) -1.0(15) ? . . . .
C(48) C(50) C(58) O(4) 175.3(8) ? . . . .
C(48) C(50) C(58) C(33) -0.8(13) ? . . . .
C(70) C(51) C(75) C(47) 2.8(14) ? . . . .
C(75) C(51) C(70) C(63) -2.6(14) ? . . . .
C(34) C(54) C(55) C(46) 72.9(11) ? . . . .
C(34) C(54) C(66) C(67) 1.2(15) ? . . . .
C(55) C(54) C(66) C(67) -178.1(9) ? . . . .
C(66) C(54) C(55) C(46) -107.8(10) ? . . . .
C(40) C(56) C(69) C(78) 2.9(16) ? . . . .
C(20) C(59) C(71) C(74) 1.1(15) ? . . . .
C(30) C(62) C(68) C(73) -1.0(16) ? . . . .
C(26) C(63) C(70) C(51) 2.1(15) ? . . . .
C(54) C(66) C(67) C(49) 0.3(12) ? . . . .
C(62) C(68) C(73) C(77) 0.3(12) ? . . . .
C(56) C(69) C(78) C(76) -2.6(17) ? . . . .
C(59) C(71) C(74) C(72) 0.9(14) ? . . . .
C(1) C(72) C(74) C(71) -1.0(14) ? . . . .
C(68) C(73) C(77) C(23) 1.7(15) ? . . . .
C(37) C(76) C(78) C(69) 3.9(18) ? . . . .
